data_4302155
loop_
_publ_author_name
'Pierre Thu\'ery'

_publ_section_title
;
Lanthanide Complexes with Cucurbit[n]urils (n= 5, 6, 7) and Perrhenate
Ligands: New Examples of Encapsulation of Perrhenate Anions
;
_journal_name_full 'Inorganic Chemistry'
_journal_page_first 4497
_journal_page_last 4513
_journal_paper_doi 10.1021/ic900328z
_journal_volume 48
_journal_year 2009
_chemical_formula_sum 'C168 H260 N114 O160 Re13 Yb5'
_chemical_formula_weight 9722.70
_space_group_IT_number 11
_symmetry_cell_setting monoclinic
_symmetry_space_group_name_Hall '-P 2yb'
_symmetry_space_group_name_H-M 'P 1 21/m 1'
_atom_sites_solution_hydrogens geom
_atom_sites_solution_primary direct
_atom_sites_solution_secondary difmap
_audit_creation_method SHELXL-97
_cell_angle_alpha 90.00
_cell_angle_beta 90.921(2)
_cell_angle_gamma 90.00
_cell_formula_units_Z 2
_cell_length_a 22.6367(8)
_cell_length_b 30.5839(11)
_cell_length_c 22.9937(4)
_cell_measurement_reflns_used 367110
_cell_measurement_temperature 100(2)
_cell_measurement_theta_max 25.68
_cell_measurement_theta_min 2.94
_cell_volume 15916.9(8)
_computing_cell_refinement 'HKL2000 (Otwinowski & Minor, 1997)'
_computing_data_collection 'COLLECT (Nonius, 1998)'
_computing_data_reduction 'HKL2000 (Otwinowski & Minor, 1997)'
_computing_molecular_graphics 'SHELXTL (Sheldrick, 2008)'
_computing_publication_material 'SHELXTL (Sheldrick, 2008); PLATON (Spek, 2003)'
_computing_structure_refinement 'SHELXL-97 (Sheldrick, 2008)'
_computing_structure_solution 'SHELXS-97 (Sheldrick, 2008)'
_diffrn_ambient_temperature 100(2)
_diffrn_measured_fraction_theta_full 0.993
_diffrn_measured_fraction_theta_max 0.993
_diffrn_measurement_device_type 'Nonius Kappa-CCD area-detector diffractometer'
_diffrn_measurement_method 'two \f and four \w scans with 2\% steps (476 frames)'
_diffrn_radiation_monochromator graphite
_diffrn_radiation_source 'fine-focus sealed tube'
_diffrn_radiation_type MoK\a
_diffrn_radiation_wavelength 0.71073
_diffrn_reflns_av_R_equivalents 0.0556
_diffrn_reflns_av_sigmaI/netI 0.0892
_diffrn_reflns_limit_h_max 27
_diffrn_reflns_limit_h_min -27
_diffrn_reflns_limit_k_max 37
_diffrn_reflns_limit_k_min -37
_diffrn_reflns_limit_l_max 28
_diffrn_reflns_limit_l_min -28
_diffrn_reflns_number 367110
_diffrn_reflns_theta_full 25.68
_diffrn_reflns_theta_max 25.68
_diffrn_reflns_theta_min 2.94
_diffrn_standards_decay_% 0
_diffrn_standards_interval_time 0
_diffrn_standards_number 0
_exptl_absorpt_coefficient_mu 6.488
_exptl_absorpt_correction_T_max 0.678
_exptl_absorpt_correction_T_min 0.492
_exptl_absorpt_correction_type multi-scan
_exptl_absorpt_process_details 'SCALEPACK (Otwinowski & Minor, 1997)'
_exptl_crystal_colour colourless
_exptl_crystal_density_diffrn 2.029
_exptl_crystal_density_method 'not measured'
_exptl_crystal_description platelet
_exptl_crystal_F_000 9342
_exptl_crystal_size_max 0.15
_exptl_crystal_size_mid 0.15
_exptl_crystal_size_min 0.06
_refine_diff_density_max 4.033
_refine_diff_density_min -3.481
_refine_diff_density_rms 0.261
_refine_ls_extinction_method none
_refine_ls_goodness_of_fit_ref 1.018
_refine_ls_hydrogen_treatment constr
_refine_ls_matrix_type fullcycle
_refine_ls_number_parameters 2167
_refine_ls_number_reflns 30629
_refine_ls_number_restraints 156
_refine_ls_restrained_S_all 1.023
_refine_ls_R_factor_all 0.1084
_refine_ls_R_factor_gt 0.0674
_refine_ls_shift/su_max 0.004
_refine_ls_shift/su_mean 0.001
_refine_ls_structure_factor_coef Fsqd
_refine_ls_weighting_details 'calc w=1/[\s^2^(Fo^2^)+(0.1350P)^2^] where P=(Fo^2^+2Fc^2^)/3'
_refine_ls_weighting_scheme calc
_refine_ls_wR_factor_gt 0.1971
_refine_ls_wR_factor_ref 0.2144
_reflns_number_gt 19204
_reflns_number_total 30629
_reflns_threshold_expression >2sigma(I)
_cod_data_source_file ic900328z_si_001_14.cif
_cod_data_source_block 14
_cod_original_sg_symbol_H-M 'P 21/m'
_cod_database_code 4302155

loop_
_symmetry_equiv_pos_as_xyz
'x, y, z'
'-x, y+1/2, -z'
'-x, -y, -z'
'x, -y-1/2, z'

loop_
_atom_site_label
_atom_site_type_symbol
_atom_site_fract_x
_atom_site_fract_y
_atom_site_fract_z
_atom_site_U_iso_or_equiv
_atom_site_adp_type
_atom_site_occupancy
_atom_site_symmetry_multiplicity
_atom_site_calc_flag
_atom_site_refinement_flags
_atom_site_disorder_assembly
_atom_site_disorder_group
Yb1 Yb 0.66933(3) 0.7500 0.33292(3) 0.02342(16) Uani 1 2 d S . .
Yb2 Yb 0.69110(2) 0.438795(18) 0.28723(2) 0.03154(14) Uani 1 1 d . . .
Yb3 Yb 0.16151(9) 0.27574(6) 0.06140(6) 0.0808(5) Uani 0.50 1 d P . .
Yb4 Yb 0.95585(3) 0.2500 0.67654(3) 0.02998(18) Uani 1 2 d S . .
Re1 Re 0.71473(5) 0.55916(4) 0.23129(5) 0.0425(3) Uani 1 1 d . . .
Re2 Re 0.2519(4) 0.2500 0.2100(4) 0.065(2) Uani 1 2 d SD . .
Re3 Re 0.64138(3) 0.46608(2) 0.90004(3) 0.04908(17) Uani 1 1 d . . .
Re4 Re 0.92812(2) 0.36963(2) 0.33656(2) 0.04122(15) Uani 1 1 d . . .
Re5 Re 0.13250(4) 0.50993(3) 0.12551(3) 0.0723(2) Uani 1 1 d . . .
Re6 Re 0.09342(2) 0.468830(17) 0.38101(2) 0.03343(14) Uani 1 1 d . . .
Re7 Re 0.39420(2) 0.498885(18) 0.38642(2) 0.03716(14) Uani 1 1 d . . .
O1 O 0.5865(3) 0.7080(3) 0.3237(3) 0.0281(18) Uani 1 1 d . . .
O2 O 0.5414(4) 0.5160(3) 0.3385(4) 0.040(2) Uani 1 1 d . . .
O3 O 0.6763(3) 0.7063(2) 0.4151(3) 0.0287(18) Uani 1 1 d . . .
O4 O 0.6605(4) 0.5154(3) 0.4551(3) 0.039(2) Uani 1 1 d . . .
O5 O 0.8361(3) 0.6799(3) 0.3760(4) 0.040(2) Uani 1 1 d . . .
O6 O 0.8073(3) 0.4900(2) 0.4525(3) 0.0273(17) Uani 1 1 d . . .
O7 O 0.9286(4) 0.6513(3) 0.2468(4) 0.049(2) Uani 1 1 d . . .
O8 O 0.8770(3) 0.4650(3) 0.3059(3) 0.036(2) Uani 1 1 d . . .
O9 O 0.8872(6) 0.6403(4) 0.1056(5) 0.086(4) Uani 1 1 d . . .
O10 O 0.8188(4) 0.4518(3) 0.1573(3) 0.047(2) Uani 1 1 d . . .
O11 O 0.7366(5) 0.6584(4) 0.0668(6) 0.086(4) Uani 1 1 d . . .
O12 O 0.6621(4) 0.4693(3) 0.0942(3) 0.053(3) Uani 1 1 d . . .
O13 O 0.6155(3) 0.6874(3) 0.1594(3) 0.035(2) Uani 1 1 d . . .
O14 O 0.5355(4) 0.4961(3) 0.1700(3) 0.035(2) Uani 1 1 d . . .
O15 O 0.6585(5) 0.7500 0.2311(4) 0.027(2) Uani 1 2 d S . .
O16 O 0.7047(3) 0.6833(3) 0.2961(3) 0.0345(19) Uani 1 1 d . . .
O17 O 0.7710(4) 0.7500 0.3461(4) 0.029(3) Uani 1 2 d S . .
O18 O 0.7206(6) 0.5045(4) 0.2512(6) 0.060(4) Uani 1 1 d . . .
O19 O 0.7874(11) 0.5740(8) 0.2083(10) 0.077(7) Uani 1 1 d U . .
O20 O 0.6632(12) 0.5661(12) 0.1733(10) 0.094(10) Uani 1 1 d U . .
O21 O 0.6934(9) 0.5940(6) 0.2883(6) 0.064(6) Uani 1 1 d U . .
O22 O 0.7097(4) 0.3704(3) 0.3374(4) 0.039(2) Uani 1 1 d . . .
O23 O 0.6273(4) 0.3779(3) 0.2897(4) 0.054(3) Uani 1 1 d . . .
O24 O 0.6441(5) 0.3175(3) 0.3382(5) 0.066(3) Uani 1 1 d . . .
O25 O 0.6696(5) 0.4211(4) 0.1906(4) 0.062(3) Uani 1 1 d . . .
O26 O 0.7775(4) 0.4094(3) 0.2505(4) 0.047(2) Uani 1 1 d . . .
O27 O 0.7683(4) 0.4567(3) 0.3526(4) 0.046(2) Uani 1 1 d . . .
O28 O 0.6476(3) 0.4540(3) 0.3735(3) 0.0349(19) Uani 1 1 d . . .
O29 O 0.6009(4) 0.4684(3) 0.2620(4) 0.049(2) Uani 1 1 d . . .
O30 O 0.0953(6) 0.2500 0.1251(6) 0.054(4) Uani 1 2 d S . .
O31 O 0.1481(5) 0.2500 0.3810(6) 0.053(4) Uani 1 2 d S . .
O32 O 0.1705(5) 0.3481(4) 0.1134(4) 0.073(3) Uani 1 1 d . . .
O33 O 0.2137(4) 0.3576(3) 0.3752(3) 0.039(2) Uani 1 1 d . . .
O34 O 0.3380(4) 0.3721(4) 0.0897(3) 0.054(3) Uani 1 1 d . . .
O35 O 0.3687(4) 0.3839(3) 0.3528(4) 0.055(3) Uani 1 1 d . . .
O36 O 0.4707(4) 0.3092(4) 0.0740(3) 0.051(3) Uani 1 1 d . . .
O37 O 0.4941(4) 0.3081(3) 0.3389(3) 0.043(2) Uani 1 1 d . . .
O38 O 0.2136(11) 0.2500 0.1412(7) 0.077(7) Uani 1 2 d SD . .
O39 O 0.2368(12) 0.2992(8) 0.2429(12) 0.078(8) Uani 1 1 d DU . .
O40 O 0.3269(6) 0.2500 0.1927(16) 0.078(9) Uani 1 2 d SDU . .
O41 O 0.2877(8) 0.2500 0.0469(6) 0.073(5) Uani 1 2 d S . .
O42 O 0.0525(10) 0.2500 0.0213(8) 0.108(6) Uani 1 2 d SU . .
O43 O 0.0835(11) 0.3206(9) 0.0302(10) 0.081(7) Uani 0.50 1 d P . .
O44 O 0.8960(5) 0.2500 0.8562(5) 0.046(3) Uani 1 2 d S . .
O45 O 0.6277(6) 0.2500 0.8469(6) 0.075(5) Uani 1 2 d S . .
O46 O 0.9037(3) 0.3602(3) 0.7903(3) 0.039(2) Uani 1 1 d . . .
O47 O 0.6314(4) 0.3495(4) 0.7715(4) 0.053(3) Uani 1 1 d . . .
O48 O 0.9122(3) 0.3886(3) 0.6265(3) 0.038(2) Uani 1 1 d . . .
O49 O 0.6480(3) 0.3678(3) 0.6049(4) 0.044(2) Uani 1 1 d . . .
O50 O 0.9173(3) 0.3101(3) 0.4987(3) 0.0306(18) Uani 1 1 d . . .
O51 O 0.6480(3) 0.3095(3) 0.4811(3) 0.036(2) Uani 1 1 d . . .
O52 O 1.0572(6) 0.2500 0.6671(5) 0.073(5) Uani 1 2 d S . .
O53 O 0.8772(5) 0.2500 0.7393(5) 0.046(3) Uani 1 2 d S . .
O54 O 0.8676(7) 0.2714(6) 0.6240(7) 0.045(5) Uani 0.50 1 d P . .
O55 O 1.0022(7) 0.2742(6) 0.7649(6) 0.039(4) Uani 0.50 1 d P . .
O56 O 0.9718(7) 0.3108(6) 0.7277(7) 0.034(4) Uani 0.50 1 d P . .
O57 O 0.9471(7) 0.3258(6) 0.6894(7) 0.036(4) Uani 0.50 1 d P . .
O58 O 0.9378(7) 0.3035(6) 0.6158(7) 0.039(4) Uani 0.50 1 d PU . .
O59 O 0.9816(7) 0.2794(6) 0.5857(7) 0.039(4) Uani 0.50 1 d P . .
O60 O 0.6006(9) 0.4218(8) 0.9129(9) 0.091(6) Uani 1 1 d U . .
O61 O 0.7066(6) 0.4568(6) 0.9356(7) 0.116(5) Uani 1 1 d U . .
O62 O 0.6157(8) 0.5155(6) 0.9058(6) 0.123(5) Uani 1 1 d U . .
O63 O 0.6491(6) 0.4585(6) 0.8220(6) 0.110(5) Uani 1 1 d U . .
O64 O 0.8543(4) 0.3636(3) 0.3145(5) 0.062(3) Uani 1 1 d . . .
O65 O 0.9714(4) 0.3894(3) 0.2809(4) 0.052(3) Uani 1 1 d . . .
O66 O 0.9545(4) 0.3184(3) 0.3550(4) 0.049(2) Uani 1 1 d . . .
O67 O 0.9341(5) 0.4033(4) 0.3970(4) 0.061(3) Uani 1 1 d U . .
O68 O 0.0610(12) 0.5119(10) 0.1501(11) 0.096(8) Uani 1 1 d U . .
O69 O 0.1551(6) 0.4743(5) 0.0749(5) 0.085(4) Uani 1 1 d U . .
O70 O 0.1819(7) 0.5057(5) 0.1813(6) 0.032(4) Uani 1 1 d U . .
O71 O 0.1343(9) 0.5627(7) 0.1016(8) 0.147(7) Uani 1 1 d U . .
O72 O 0.0605(5) 0.4774(4) 0.3147(5) 0.076(3) Uani 1 1 d . . .
O73 O 0.0671(6) 0.5056(5) 0.4287(6) 0.091(4) Uani 1 1 d . . .
O74 O 0.1674(4) 0.4753(4) 0.3751(5) 0.061(3) Uani 1 1 d . . .
O75 O 0.0792(4) 0.4169(3) 0.4046(5) 0.059(3) Uani 1 1 d . . .
O76 O 0.4181(4) 0.5501(3) 0.4077(5) 0.061(3) Uani 1 1 d . . .
O77 O 0.4049(4) 0.4924(4) 0.3135(4) 0.059(3) Uani 1 1 d . . .
O78 O 0.4321(3) 0.4598(3) 0.4254(3) 0.041(2) Uani 1 1 d . . .
O79 O 0.3189(4) 0.4953(3) 0.3992(4) 0.049(2) Uani 1 1 d . . .
O80 O 0.5948(16) 0.2500 0.7278(14) 0.187(12) Uani 1 2 d SU . .
O81 O 1.0290(4) 0.3489(3) 0.4778(3) 0.045(2) Uani 1 1 d . . .
O82 O 0.3702(8) 0.3033(6) 0.4107(7) 0.133(6) Uani 1 1 d U . .
O83 O 0.4462(15) 0.2500 -0.0411(14) 0.183(12) Uani 1 2 d SU . .
O84 O 0.5350(4) 0.3421(3) 0.4488(4) 0.050(2) Uani 1 1 d . . .
O85 O 0.5466(4) 0.4251(4) 0.4129(5) 0.061(3) Uani 1 1 d . . .
O86 O -0.0138(17) 0.3101(14) -0.0516(16) 0.077(11) Uani 1 1 d U . .
O87 O 0.5483(11) 0.2500 0.5344(11) 0.131(8) Uani 1 2 d SU . .
O88 O 0.4586(9) 0.2500 0.4396(8) 0.099(6) Uani 1 2 d S . .
O89 O 0.7554(5) 0.2500 0.2221(5) 0.051(3) Uani 1 2 d SU . .
O90 O 1.1159(7) 0.2927(6) 0.4824(6) 0.124(6) Uani 1 1 d . . .
O91 O 0.6960(9) 0.2654(6) 0.5837(8) 0.067(6) Uani 0.50 1 d PU . .
O92 O 1.1393(8) 0.2644(7) 0.7514(7) 0.058(8) Uani 0.50 1 d P . .
O93 O 0.0386(15) 0.6145(11) 0.0404(13) 0.054(8) Uani 0.50 1 d PU . .
O94 O 0.0653(4) 0.5847(4) -0.0041(4) 0.036(2) Uani 0.50 1 d PU . .
N1 N 0.5228(4) 0.6544(3) 0.2903(4) 0.030(2) Uani 1 1 d . . .
N2 N 0.5375(4) 0.6605(3) 0.3851(4) 0.032(2) Uani 1 1 d . . .
N3 N 0.5340(4) 0.5810(3) 0.3861(4) 0.031(2) Uani 1 1 d . . .
N4 N 0.4980(4) 0.5772(3) 0.2960(4) 0.027(2) Uani 1 1 d . . .
N5 N 0.6130(4) 0.6604(3) 0.4613(4) 0.025(2) Uani 1 1 d . . .
N6 N 0.7089(4) 0.6525(3) 0.4767(4) 0.024(2) Uani 1 1 d . . .
N7 N 0.6993(4) 0.5759(3) 0.5017(4) 0.030(2) Uani 1 1 d . . .
N8 N 0.6088(4) 0.5806(3) 0.4633(4) 0.028(2) Uani 1 1 d . . .
N9 N 0.8093(4) 0.6356(3) 0.4537(4) 0.029(2) Uani 1 1 d . . .
N10 N 0.8884(4) 0.6194(3) 0.4022(4) 0.028(2) Uani 1 1 d . . .
N11 N 0.8766(4) 0.5431(3) 0.4299(4) 0.027(2) Uani 1 1 d . . .
N12 N 0.8039(4) 0.5607(3) 0.4867(4) 0.026(2) Uani 1 1 d . . .
N13 N 0.9446(4) 0.5987(3) 0.3176(4) 0.029(2) Uani 1 1 d . . .
N14 N 0.9655(5) 0.5840(4) 0.2274(4) 0.049(3) Uani 1 1 d . . .
N15 N 0.9359(5) 0.5070(4) 0.2493(4) 0.036(3) Uani 1 1 d . . .
N16 N 0.9310(4) 0.5225(4) 0.3432(4) 0.037(3) Uani 1 1 d . . .
N17 N 0.9261(5) 0.5734(4) 0.1292(5) 0.047(3) Uani 1 1 d . . .
N18 N 0.8551(5) 0.5774(4) 0.0616(5) 0.049(3) Uani 1 1 d . . .
N19 N 0.8278(5) 0.5021(4) 0.0829(4) 0.038(3) Uani 1 1 d . . .
N20 N 0.8992(6) 0.4980(4) 0.1499(4) 0.046(3) Uani 1 1 d . . .
N21 N 0.7560(5) 0.5910(4) 0.0272(5) 0.047(3) Uani 1 1 d . . .
N22 N 0.6636(5) 0.6087(4) 0.0464(4) 0.042(3) Uani 1 1 d . . .
N23 N 0.6312(5) 0.5328(3) 0.0475(4) 0.037(3) Uani 1 1 d . . .
N24 N 0.7287(5) 0.5169(4) 0.0496(5) 0.042(3) Uani 1 1 d . . .
N25 N 0.5779(5) 0.6306(3) 0.1023(4) 0.035(2) Uani 1 1 d . . .
N26 N 0.5364(4) 0.6434(3) 0.1875(4) 0.033(2) Uani 1 1 d . . .
N27 N 0.5074(4) 0.5670(3) 0.1926(4) 0.030(2) Uani 1 1 d . . .
N28 N 0.5481(5) 0.5533(4) 0.1072(4) 0.039(3) Uani 1 1 d . . .
N29 N 0.6614(5) 0.3533(4) 0.3220(4) 0.045(3) Uani 1 1 d . . .
N30 N 0.0687(5) 0.2848(4) 0.2088(4) 0.044(3) Uani 1 1 d . . .
N31 N 0.0922(5) 0.2865(4) 0.3107(4) 0.044(3) Uani 1 1 d . . .
N32 N 0.1168(5) 0.3550(4) 0.1966(4) 0.050(3) Uani 1 1 d . . .
N33 N 0.2006(5) 0.3945(5) 0.1870(4) 0.052(3) Uani 1 1 d . . .
N34 N 0.2155(5) 0.4013(4) 0.2910(4) 0.043(3) Uani 1 1 d . . .
N35 N 0.1395(4) 0.3569(4) 0.3026(4) 0.039(3) Uani 1 1 d . . .
N36 N 0.3051(5) 0.4077(5) 0.1732(5) 0.061(4) Uani 1 1 d . . .
N37 N 0.4015(5) 0.3982(4) 0.1609(4) 0.043(3) Uani 1 1 d . . .
N38 N 0.4140(6) 0.3998(4) 0.2675(5) 0.054(3) Uani 1 1 d . . .
N39 N 0.3182(6) 0.4172(4) 0.2766(5) 0.051(3) Uani 1 1 d . . .
N40 N 0.4881(5) 0.3535(4) 0.1523(4) 0.045(3) Uani 1 1 d . . .
N41 N 0.5352(5) 0.2891(4) 0.1491(4) 0.040(3) Uani 1 1 d . . .
N42 N 0.5430(4) 0.2891(4) 0.2548(4) 0.041(3) Uani 1 1 d . . .
N43 N 0.4997(5) 0.3543(4) 0.2590(5) 0.043(3) Uani 1 1 d . . .
N44 N 0.8154(4) 0.2861(4) 0.8935(5) 0.044(3) Uani 1 1 d . . .
N45 N 0.7083(5) 0.2863(4) 0.8901(4) 0.047(3) Uani 1 1 d . . .
N46 N 0.8166(5) 0.3547(4) 0.8415(4) 0.043(3) Uani 1 1 d . . .
N47 N 0.8205(4) 0.3994(4) 0.7643(4) 0.034(2) Uani 1 1 d . . .
N48 N 0.7140(4) 0.3898(4) 0.7534(4) 0.044(3) Uani 1 1 d . . .
N49 N 0.7089(4) 0.3551(5) 0.8391(5) 0.051(3) Uani 1 1 d . . .
N50 N 0.8266(4) 0.4177(3) 0.6596(4) 0.033(2) Uani 1 1 d . . .
N51 N 0.8319(4) 0.4032(3) 0.5665(4) 0.031(2) Uani 1 1 d . . .
N52 N 0.7244(4) 0.4009(3) 0.5571(4) 0.033(2) Uani 1 1 d . . .
N53 N 0.7190(4) 0.4081(4) 0.6523(4) 0.035(2) Uani 1 1 d . . .
N54 N 0.8369(4) 0.3548(3) 0.4821(4) 0.029(2) Uani 1 1 d . . .
N55 N 0.8398(4) 0.2903(3) 0.4388(4) 0.030(2) Uani 1 1 d . . .
N56 N 0.7332(4) 0.2886(3) 0.4322(4) 0.029(2) Uani 1 1 d . . .
N57 N 0.7281(5) 0.3555(3) 0.4720(4) 0.034(2) Uani 1 1 d . . .
C1 C 0.5525(5) 0.6761(4) 0.3326(5) 0.029(3) Uani 1 1 d . . .
C2 C 0.5019(5) 0.6212(4) 0.3794(5) 0.029(3) Uani 1 1 d . . .
H2 H 0.4669 0.6222 0.4039 0.034 Uiso 1 1 calc R . .
C3 C 0.4852(5) 0.6216(4) 0.3131(4) 0.028(3) Uani 1 1 d . . .
H3 H 0.4434 0.6288 0.3067 0.033 Uiso 1 1 calc R . .
C4 C 0.5264(5) 0.5545(4) 0.3400(5) 0.030(3) Uani 1 1 d . . .
C5 C 0.5574(4) 0.6796(4) 0.4404(5) 0.028(3) Uani 1 1 d . . .
H5A H 0.5273 0.6751 0.4693 0.034 Uiso 1 1 calc R . .
H5B H 0.5626 0.7109 0.4355 0.034 Uiso 1 1 calc R . .
C6 C 0.5536(6) 0.5644(4) 0.4437(5) 0.043(3) Uani 1 1 d . . .
H6A H 0.5240 0.5720 0.4720 0.051 Uiso 1 1 calc R . .
H6B H 0.5557 0.5328 0.4419 0.051 Uiso 1 1 calc R . .
C7 C 0.6666(5) 0.6758(4) 0.4480(5) 0.029(3) Uani 1 1 d . . .
C8 C 0.6823(5) 0.6196(4) 0.5145(5) 0.028(3) Uani 1 1 d . . .
H8 H 0.6874 0.6266 0.5558 0.034 Uiso 1 1 calc R . .
C9 C 0.6169(5) 0.6201(4) 0.4948(5) 0.033(3) Uani 1 1 d . . .
H9 H 0.5908 0.6212 0.5284 0.039 Uiso 1 1 calc R . .
C10 C 0.6572(5) 0.5539(4) 0.4719(5) 0.029(3) Uani 1 1 d . . .
C11 C 0.7702(5) 0.6657(4) 0.4792(5) 0.030(3) Uani 1 1 d . . .
H11A H 0.7740 0.6936 0.4596 0.036 Uiso 1 1 calc R . .
H11B H 0.7819 0.6699 0.5196 0.036 Uiso 1 1 calc R . .
C12 C 0.7521(5) 0.5547(4) 0.5221(5) 0.029(3) Uani 1 1 d . . .
H12A H 0.7442 0.5236 0.5250 0.035 Uiso 1 1 calc R . .
H12B H 0.7612 0.5653 0.5610 0.035 Uiso 1 1 calc R . .
C13 C 0.8447(5) 0.6482(4) 0.4063(5) 0.034(3) Uani 1 1 d . . .
C14 C 0.8911(5) 0.5870(4) 0.4479(5) 0.029(3) Uani 1 1 d . . .
H14 H 0.9284 0.5883 0.4700 0.035 Uiso 1 1 calc R . .
C15 C 0.8365(5) 0.6016(4) 0.4860(5) 0.028(3) Uani 1 1 d . . .
H15 H 0.8487 0.6111 0.5252 0.034 Uiso 1 1 calc R . .
C16 C 0.8284(5) 0.5272(4) 0.4552(4) 0.029(3) Uani 1 1 d . . .
C17 C 0.9398(5) 0.6273(4) 0.3652(5) 0.036(3) Uani 1 1 d . . .
H17A H 0.9376 0.6571 0.3507 0.044 Uiso 1 1 calc R . .
H17B H 0.9754 0.6250 0.3890 0.044 Uiso 1 1 calc R . .
C18 C 0.9208(5) 0.5149(4) 0.4031(5) 0.033(3) Uani 1 1 d . . .
H18A H 0.9579 0.5185 0.4242 0.039 Uiso 1 1 calc R . .
H18B H 0.9086 0.4848 0.4078 0.039 Uiso 1 1 calc R . .
C19 C 0.9432(5) 0.6139(5) 0.2619(6) 0.045(4) Uani 1 1 d . . .
C20 C 0.9790(6) 0.5417(5) 0.2585(5) 0.039(3) Uani 1 1 d . . .
H20 H 1.0194 0.5317 0.2517 0.047 Uiso 1 1 calc R . .
C21 C 0.9699(5) 0.5549(4) 0.3219(5) 0.030(3) Uani 1 1 d . . .
H21 H 1.0074 0.5551 0.3438 0.036 Uiso 1 1 calc R . .
C22 C 0.9105(5) 0.4958(4) 0.3005(5) 0.030(3) Uani 1 1 d . . .
C23 C 0.9755(6) 0.5888(6) 0.1656(5) 0.052(4) Uani 1 1 d . . .
H23A H 1.0107 0.5726 0.1555 0.063 Uiso 1 1 calc R . .
H23B H 0.9826 0.6194 0.1571 0.063 Uiso 1 1 calc R . .
C24 C 0.9330(7) 0.4797(5) 0.1985(6) 0.051(4) Uani 1 1 d . . .
H24A H 0.9156 0.4519 0.2090 0.061 Uiso 1 1 calc R . .
H24B H 0.9729 0.4740 0.1858 0.061 Uiso 1 1 calc R . .
C25 C 0.8885(7) 0.6020(5) 0.1011(6) 0.055(4) Uani 1 1 d . . .
C26 C 0.8713(6) 0.5313(5) 0.0605(5) 0.044(4) Uani 1 1 d . . .
H26 H 0.8852 0.5222 0.0222 0.053 Uiso 1 1 calc R . .
C27 C 0.9226(7) 0.5288(6) 0.1094(6) 0.054(4) Uani 1 1 d . . .
H27 H 0.9600 0.5188 0.0933 0.065 Uiso 1 1 calc R . .
C28 C 0.8459(6) 0.4810(4) 0.1344(5) 0.041(3) Uani 1 1 d . . .
C29 C 0.8173(7) 0.5962(5) 0.0197(6) 0.053(4) Uani 1 1 d . . .
H29A H 0.8272 0.5840 -0.0178 0.064 Uiso 1 1 calc R . .
H29B H 0.8257 0.6272 0.0183 0.064 Uiso 1 1 calc R . .
C30 C 0.7768(7) 0.4866(5) 0.0503(5) 0.049(4) Uani 1 1 d . . .
H30A H 0.7883 0.4808 0.0106 0.059 Uiso 1 1 calc R . .
H30B H 0.7636 0.4592 0.0670 0.059 Uiso 1 1 calc R . .
C31 C 0.7193(8) 0.6211(5) 0.0486(6) 0.055(4) Uani 1 1 d . . .
C32 C 0.6574(6) 0.5672(4) 0.0165(5) 0.042(3) Uani 1 1 d . . .
H32 H 0.6378 0.5711 -0.0215 0.051 Uiso 1 1 calc R . .
C33 C 0.7252(6) 0.5540(5) 0.0089(6) 0.043(3) Uani 1 1 d . . .
H33 H 0.7343 0.5456 -0.0311 0.051 Uiso 1 1 calc R . .
C34 C 0.6737(8) 0.5046(5) 0.0687(5) 0.056(4) Uani 1 1 d . . .
C35 C 0.6155(6) 0.6395(4) 0.0526(5) 0.041(3) Uani 1 1 d . . .
H35A H 0.5913 0.6389 0.0173 0.049 Uiso 1 1 calc R . .
H35B H 0.6318 0.6687 0.0565 0.049 Uiso 1 1 calc R . .
C36 C 0.5699(6) 0.5277(5) 0.0571(6) 0.043(3) Uani 1 1 d . . .
H36A H 0.5615 0.4970 0.0636 0.052 Uiso 1 1 calc R . .
H36B H 0.5483 0.5367 0.0223 0.052 Uiso 1 1 calc R . .
C37 C 0.5809(5) 0.6566(4) 0.1498(5) 0.038(3) Uani 1 1 d . . .
C38 C 0.5021(5) 0.6084(4) 0.1617(5) 0.030(3) Uani 1 1 d . . .
H38 H 0.4606 0.6169 0.1563 0.036 Uiso 1 1 calc R . .
C39 C 0.5324(6) 0.6003(5) 0.1022(5) 0.039(3) Uani 1 1 d . . .
H39 H 0.5047 0.6054 0.0696 0.047 Uiso 1 1 calc R . .
C40 C 0.5312(5) 0.5358(4) 0.1581(5) 0.034(3) Uani 1 1 d . . .
C41 C 0.5161(5) 0.6716(3) 0.2298(5) 0.028(3) Uani 1 1 d . . .
H41A H 0.4746 0.6776 0.2221 0.034 Uiso 1 1 calc R . .
H41B H 0.5373 0.6990 0.2270 0.034 Uiso 1 1 calc R . .
C42 C 0.4747(6) 0.5558(5) 0.2449(5) 0.042(3) Uani 1 1 d . . .
H42A H 0.4336 0.5640 0.2393 0.050 Uiso 1 1 calc R . .
H42B H 0.4762 0.5244 0.2506 0.050 Uiso 1 1 calc R . .
C43 C 0.0800(9) 0.2500 0.1770(8) 0.044(5) Uani 1 2 d S . .
C44 C 0.0505(5) 0.2760(8) 0.2657(2) 0.044(6) Uani 1 1 d . . .
H44 H 0.0113 0.2880 0.2734 0.053 Uiso 1 1 calc R . .
C45 C 0.1152(9) 0.2500 0.3372(8) 0.048(5) Uani 1 2 d S . .
C46 C 0.0690(7) 0.3273(4) 0.1825(7) 0.072(5) Uani 1 1 d . . .
H46A H 0.0678 0.3235 0.1406 0.087 Uiso 1 1 calc R . .
H46B H 0.0328 0.3421 0.1931 0.087 Uiso 1 1 calc R . .
C47 C 0.0993(6) 0.3293(5) 0.3323(6) 0.047(3) Uani 1 1 d . . .
H47A H 0.1123 0.3273 0.3727 0.057 Uiso 1 1 calc R . .
H47B H 0.0609 0.3434 0.3319 0.057 Uiso 1 1 calc R . .
C48 C 0.1635(9) 0.3642(6) 0.1627(6) 0.070(6) Uani 1 1 d . . .
C49 C 0.1794(6) 0.4104(5) 0.2411(6) 0.051(4) Uani 1 1 d . . .
H49 H 0.1688 0.4415 0.2388 0.062 Uiso 1 1 calc R . .
C50 C 0.1245(6) 0.3813(6) 0.2537(6) 0.054(4) Uani 1 1 d . . .
H50 H 0.0896 0.3993 0.2608 0.064 Uiso 1 1 calc R . .
C51 C 0.1903(6) 0.3697(5) 0.3276(6) 0.049(4) Uani 1 1 d . . .
C52 C 0.2446(7) 0.4156(6) 0.1529(6) 0.065(5) Uani 1 1 d . . .
H52A H 0.2373 0.4469 0.1531 0.078 Uiso 1 1 calc R . .
H52B H 0.2407 0.4056 0.1130 0.078 Uiso 1 1 calc R . .
C53 C 0.2653(6) 0.4264(5) 0.3060(6) 0.050(4) Uani 1 1 d . . .
H53A H 0.2728 0.4229 0.3474 0.060 Uiso 1 1 calc R . .
H53B H 0.2555 0.4569 0.2994 0.060 Uiso 1 1 calc R . .
C54 C 0.3474(6) 0.3909(6) 0.1363(6) 0.060(5) Uani 1 1 d . . .
C55 C 0.3973(7) 0.4245(5) 0.2128(6) 0.055(4) Uani 1 1 d . . .
H55 H 0.4198 0.4518 0.2094 0.066 Uiso 1 1 calc R . .
C56 C 0.3331(7) 0.4331(5) 0.2212(6) 0.055(4) Uani 1 1 d . . .
H56 H 0.3241 0.4644 0.2175 0.066 Uiso 1 1 calc R . .
C57 C 0.3691(7) 0.3983(5) 0.3031(5) 0.049(4) Uani 1 1 d . . .
C58 C 0.4557(6) 0.3905(5) 0.1298(6) 0.050(4) Uani 1 1 d . . .
H58A H 0.4462 0.3855 0.0890 0.060 Uiso 1 1 calc R . .
H58B H 0.4804 0.4163 0.1325 0.060 Uiso 1 1 calc R . .
C59 C 0.4731(6) 0.3924(5) 0.2852(5) 0.044(3) Uani 1 1 d . . .
H59A H 0.4745 0.3891 0.3272 0.053 Uiso 1 1 calc R . .
H59B H 0.4963 0.4180 0.2756 0.053 Uiso 1 1 calc R . .
C60 C 0.4957(5) 0.3160(5) 0.1195(5) 0.038(3) Uani 1 1 d . . .
C61 C 0.5581(5) 0.3079(5) 0.2006(5) 0.041(3) Uani 1 1 d . . .
H61 H 0.6010 0.3114 0.1980 0.049 Uiso 1 1 calc R . .
C62 C 0.5267(6) 0.3549(5) 0.2038(5) 0.042(3) Uani 1 1 d . . .
H62 H 0.5556 0.3786 0.2012 0.051 Uiso 1 1 calc R . .
C63 C 0.5114(5) 0.3172(4) 0.2889(5) 0.037(3) Uani 1 1 d . . .
C64 C 0.5575(10) 0.2500 0.1220(9) 0.060(6) Uani 1 2 d S . .
H64A H 0.6003 0.2500 0.1247 0.072 Uiso 1 2 calc SR . .
H64B H 0.5462 0.2500 0.0812 0.072 Uiso 1 2 calc SR . .
C65 C 0.5707(8) 0.2500 0.2786(7) 0.036(4) Uani 1 2 d S . .
H65A H 0.6124 0.2500 0.2694 0.043 Uiso 1 2 calc SR . .
H65B H 0.5673 0.2500 0.3206 0.043 Uiso 1 2 calc SR . .
C66 C 0.8489(9) 0.2500 0.8776(8) 0.048(5) Uani 1 2 d S . .
C67 C 0.7620(6) 0.2754(5) 0.9215(6) 0.049(4) Uani 1 1 d . . .
H67 H 0.7616 0.2870 0.9613 0.059 Uiso 1 1 calc R . .
C68 C 0.6770(8) 0.2500 0.8737(8) 0.047(5) Uani 1 2 d S . .
C69 C 0.8396(6) 0.3297(5) 0.8897(6) 0.048(3) Uani 1 1 d . . .
H69A H 0.8314 0.3451 0.9255 0.057 Uiso 1 1 calc R . .
H69B H 0.8821 0.3275 0.8864 0.057 Uiso 1 1 calc R . .
C70 C 0.6842(6) 0.3300(6) 0.8845(6) 0.058(4) Uani 1 1 d . . .
H70A H 0.6419 0.3279 0.8778 0.069 Uiso 1 1 calc R . .
H70B H 0.6906 0.3454 0.9210 0.069 Uiso 1 1 calc R . .
C71 C 0.8519(5) 0.3710(5) 0.7949(5) 0.039(3) Uani 1 1 d . . .
C72 C 0.7633(6) 0.4073(5) 0.7860(5) 0.044(3) Uani 1 1 d . . .
H72 H 0.7576 0.4385 0.7936 0.053 Uiso 1 1 calc R . .
C73 C 0.7608(6) 0.3799(5) 0.8452(6) 0.051(4) Uani 1 1 d . . .
H73 H 0.7601 0.3989 0.8795 0.061 Uiso 1 1 calc R . .
C74 C 0.6785(5) 0.3621(5) 0.7875(6) 0.044(3) Uani 1 1 d . . .
C75 C 0.8467(6) 0.4264(5) 0.7202(5) 0.040(3) Uani 1 1 d . . .
H75A H 0.8892 0.4225 0.7224 0.048 Uiso 1 1 calc R . .
H75B H 0.8385 0.4567 0.7293 0.048 Uiso 1 1 calc R . .
C76 C 0.6892(5) 0.4155(6) 0.7044(6) 0.051(4) Uani 1 1 d . . .
H76A H 0.6479 0.4080 0.6989 0.061 Uiso 1 1 calc R . .
H76B H 0.6915 0.4464 0.7140 0.061 Uiso 1 1 calc R . .
C77 C 0.8618(5) 0.4020(4) 0.6191(5) 0.028(3) Uani 1 1 d . . .
C78 C 0.7753(5) 0.4267(4) 0.5707(5) 0.031(3) Uani 1 1 d . . .
H78 H 0.7755 0.4542 0.5489 0.038 Uiso 1 1 calc R . .
C79 C 0.7713(5) 0.4346(4) 0.6380(6) 0.037(3) Uani 1 1 d . . .
H79 H 0.7660 0.4656 0.6476 0.045 Uiso 1 1 calc R . .
C80 C 0.6913(5) 0.3890(4) 0.6047(5) 0.031(3) Uani 1 1 d . . .
C81 C 0.8590(6) 0.3934(4) 0.5110(5) 0.038(3) Uani 1 1 d . . .
H81A H 0.8531 0.4183 0.4853 0.046 Uiso 1 1 calc R . .
H81B H 0.9012 0.3901 0.5173 0.046 Uiso 1 1 calc R . .
C82 C 0.7022(5) 0.3928(4) 0.4980(5) 0.033(3) Uani 1 1 d . . .
H82A H 0.6597 0.3888 0.4989 0.040 Uiso 1 1 calc R . .
H82B H 0.7102 0.4183 0.4742 0.040 Uiso 1 1 calc R . .
C83 C 0.8682(5) 0.3179(4) 0.4762(5) 0.028(3) Uani 1 1 d . . .
C84 C 0.7876(5) 0.3092(4) 0.4143(5) 0.029(3) Uani 1 1 d . . .
H84 H 0.7897 0.3112 0.3719 0.035 Uiso 1 1 calc R . .
C85 C 0.7855(5) 0.3563(4) 0.4434(5) 0.029(3) Uani 1 1 d . . .
H85 H 0.7882 0.3798 0.4146 0.035 Uiso 1 1 calc R . .
C86 C 0.6979(6) 0.3179(5) 0.4644(5) 0.039(3) Uani 1 1 d . . .
C87 C 0.8660(7) 0.2500 0.4164(7) 0.031(4) Uani 1 2 d S . .
H87A H 0.8620 0.2500 0.3744 0.037 Uiso 1 2 calc SR . .
H87B H 0.9078 0.2500 0.4261 0.037 Uiso 1 2 calc SR . .
C88 C 0.7073(8) 0.2500 0.4056(8) 0.037(4) Uani 1 2 d S . .
H88A H 0.7147 0.2500 0.3642 0.044 Uiso 1 2 calc SR . .
H88B H 0.6649 0.2500 0.4111 0.044 Uiso 1 2 calc SR . .

loop_
_atom_site_aniso_label
_atom_site_aniso_U_11
_atom_site_aniso_U_22
_atom_site_aniso_U_33
_atom_site_aniso_U_23
_atom_site_aniso_U_13
_atom_site_aniso_U_12
Yb1 0.0227(4) 0.0212(4) 0.0263(4) 0.000 0.0002(3) 0.000
Yb2 0.0310(3) 0.0287(3) 0.0349(3) 0.0035(2) -0.0013(2) -0.0004(2)
Yb3 0.1161(14) 0.0728(11) 0.0540(9) 0.0052(7) 0.0146(8) -0.0099(10)
Yb4 0.0252(4) 0.0354(5) 0.0294(4) 0.000 0.0026(3) 0.000
Re1 0.0562(7) 0.0279(6) 0.0431(6) 0.0031(4) -0.0102(5) -0.0059(5)
Re2 0.063(3) 0.069(3) 0.061(3) 0.000 -0.0004(19) 0.000
Re3 0.0401(3) 0.0422(4) 0.0646(4) -0.0105(3) -0.0094(3) -0.0030(3)
Re4 0.0317(3) 0.0481(4) 0.0442(3) 0.0104(2) 0.0102(2) 0.0091(3)
Re5 0.0833(5) 0.0791(6) 0.0552(4) -0.0041(4) 0.0179(4) 0.0253(4)
Re6 0.0259(3) 0.0353(3) 0.0390(3) 0.0028(2) -0.0032(2) 0.0040(2)
Re7 0.0246(3) 0.0366(3) 0.0504(3) 0.0129(2) 0.0021(2) -0.0041(2)
O1 0.023(4) 0.028(5) 0.033(4) 0.009(3) -0.002(3) -0.005(3)
O2 0.030(5) 0.033(5) 0.057(5) 0.009(4) -0.001(4) -0.004(4)
O3 0.027(4) 0.019(4) 0.040(4) 0.005(3) -0.001(3) -0.002(3)
O4 0.042(5) 0.041(5) 0.034(4) -0.001(4) 0.005(4) -0.004(4)
O5 0.027(4) 0.041(5) 0.052(5) 0.020(4) 0.005(4) -0.007(4)
O6 0.026(4) 0.026(5) 0.030(4) -0.001(3) -0.001(3) 0.002(3)
O7 0.037(5) 0.063(7) 0.047(5) 0.007(5) -0.008(4) -0.007(5)
O8 0.029(4) 0.040(5) 0.038(5) -0.006(4) 0.001(4) 0.005(4)
O9 0.123(11) 0.034(7) 0.100(9) 0.004(6) -0.042(8) -0.020(7)
O10 0.062(6) 0.045(6) 0.035(5) 0.001(4) -0.007(4) 0.000(5)
O11 0.067(8) 0.063(8) 0.128(10) -0.002(7) 0.007(7) -0.015(7)
O12 0.072(7) 0.055(7) 0.031(5) 0.013(4) 0.002(4) 0.006(5)
O13 0.030(4) 0.038(5) 0.037(4) 0.002(4) 0.009(4) -0.012(4)
O14 0.034(5) 0.032(5) 0.039(5) 0.000(4) -0.004(4) 0.002(4)
O15 0.036(6) 0.024(6) 0.019(5) 0.000 0.005(5) 0.000
O16 0.035(5) 0.025(5) 0.043(5) -0.009(4) -0.003(4) 0.000(4)
O17 0.020(6) 0.034(7) 0.032(6) 0.000 -0.002(5) 0.000
O18 0.059(8) 0.043(8) 0.078(9) 0.027(7) -0.008(7) -0.022(7)
O19 0.080(8) 0.074(8) 0.077(8) -0.004(5) 0.009(5) -0.009(5)
O20 0.096(11) 0.091(11) 0.096(11) 0.000(5) 0.000(5) 0.003(5)
O21 0.069(7) 0.062(7) 0.061(7) 0.008(5) -0.001(5) -0.007(5)
O22 0.031(5) 0.037(5) 0.049(5) 0.006(4) -0.018(4) -0.013(4)
O23 0.048(6) 0.036(6) 0.077(6) 0.023(5) -0.028(5) -0.014(5)
O24 0.066(7) 0.039(6) 0.091(7) 0.017(5) -0.038(6) -0.014(5)
O25 0.077(7) 0.067(7) 0.042(5) 0.003(5) -0.006(5) -0.017(6)
O26 0.048(6) 0.048(6) 0.044(5) -0.004(4) -0.004(4) 0.008(5)
O27 0.040(5) 0.055(6) 0.044(5) -0.007(4) 0.011(4) -0.008(5)
O28 0.028(4) 0.035(5) 0.042(5) 0.004(4) -0.001(4) 0.000(4)
O29 0.042(5) 0.043(6) 0.062(6) 0.006(5) -0.014(4) 0.013(5)
O30 0.057(9) 0.056(10) 0.050(8) 0.000 0.011(7) 0.000
O31 0.027(7) 0.063(10) 0.069(9) 0.000 -0.010(6) 0.000
O32 0.073(6) 0.098(7) 0.047(5) 0.000(5) 0.003(5) 0.021(6)
O33 0.039(5) 0.047(6) 0.033(4) 0.004(4) 0.003(4) -0.008(4)
O34 0.061(6) 0.078(8) 0.024(4) 0.010(4) 0.004(4) 0.002(6)
O35 0.069(7) 0.058(7) 0.037(5) -0.005(5) 0.000(4) -0.012(6)
O36 0.047(6) 0.080(8) 0.025(4) 0.001(4) -0.003(4) 0.001(5)
O37 0.052(5) 0.045(6) 0.032(4) 0.002(4) -0.006(4) -0.005(5)
O38 0.076(8) 0.079(8) 0.078(8) 0.000 -0.001(4) 0.000
O39 0.078(10) 0.078(10) 0.076(10) 0.000(6) -0.005(7) 0.002(6)
O40 0.077(10) 0.079(10) 0.078(10) 0.000 -0.003(7) 0.000
O41 0.088(12) 0.076(12) 0.055(9) 0.000 -0.013(8) 0.000
O42 0.131(10) 0.115(10) 0.079(9) 0.000 -0.015(8) 0.000
O43 0.079(10) 0.085(11) 0.080(10) -0.003(8) -0.005(8) -0.005(8)
O44 0.027(7) 0.070(10) 0.040(7) 0.000 0.006(5) 0.000
O45 0.025(7) 0.152(18) 0.049(8) 0.000 0.005(6) 0.000
O46 0.025(4) 0.048(6) 0.044(5) -0.002(4) -0.006(4) 0.005(4)
O47 0.021(4) 0.088(8) 0.051(5) 0.015(5) 0.007(4) -0.003(5)
O48 0.029(5) 0.031(5) 0.054(5) 0.001(4) -0.001(4) -0.006(4)
O49 0.017(4) 0.044(6) 0.071(6) 0.003(5) -0.002(4) -0.002(4)
O50 0.033(4) 0.034(5) 0.026(4) -0.003(3) 0.000(3) 0.000(4)
O51 0.027(4) 0.040(5) 0.042(5) 0.001(4) 0.012(4) -0.007(4)
O52 0.025(7) 0.153(17) 0.040(8) 0.000 0.005(6) 0.000
O53 0.036(7) 0.068(10) 0.034(7) 0.000 0.003(5) 0.000
O54 0.037(9) 0.065(13) 0.034(9) 0.019(8) 0.012(7) 0.014(8)
O55 0.053(11) 0.048(11) 0.014(7) 0.002(7) -0.010(7) -0.003(9)
O56 0.035(10) 0.033(10) 0.035(9) -0.022(8) 0.013(8) -0.006(8)
O57 0.026(9) 0.036(11) 0.045(10) 0.016(8) -0.003(8) 0.009(8)
O58 0.041(7) 0.039(8) 0.036(7) 0.002(6) -0.009(6) -0.004(7)
O59 0.031(9) 0.044(11) 0.043(10) 0.015(8) -0.006(7) 0.018(8)
O60 0.084(9) 0.093(10) 0.094(9) 0.026(8) -0.016(8) -0.033(8)
O61 0.085(7) 0.131(9) 0.129(8) -0.042(7) -0.045(7) 0.015(7)
O62 0.172(10) 0.108(9) 0.089(7) -0.008(7) -0.032(7) 0.023(8)
O63 0.091(8) 0.137(9) 0.101(7) -0.050(7) -0.011(6) 0.015(7)
O64 0.039(6) 0.058(7) 0.089(7) 0.034(6) 0.016(5) -0.005(5)
O65 0.049(6) 0.060(7) 0.048(5) 0.019(5) 0.014(4) 0.024(5)
O66 0.038(5) 0.044(6) 0.065(6) 0.009(5) 0.015(4) 0.012(5)
O67 0.074(6) 0.062(6) 0.047(5) 0.012(5) 0.000(4) 0.017(5)
O68 0.091(9) 0.101(9) 0.095(9) 0.000(5) 0.013(5) 0.007(5)
O69 0.085(7) 0.108(8) 0.061(6) -0.013(6) -0.013(5) 0.028(6)
O70 0.042(5) 0.026(5) 0.027(5) -0.006(4) -0.008(4) 0.000(4)
O71 0.152(8) 0.141(8) 0.149(8) 0.004(5) -0.010(5) 0.009(5)
O72 0.082(8) 0.078(9) 0.065(7) 0.017(6) -0.034(6) 0.016(7)
O73 0.075(8) 0.100(11) 0.098(9) -0.042(8) -0.013(7) 0.019(8)
O74 0.022(5) 0.076(8) 0.086(7) 0.023(6) 0.009(5) -0.007(5)
O75 0.049(6) 0.035(6) 0.092(7) 0.019(5) -0.022(5) -0.011(5)
O76 0.047(6) 0.019(5) 0.117(8) -0.005(5) 0.024(6) -0.014(4)
O77 0.042(6) 0.084(8) 0.052(6) 0.022(5) 0.009(5) -0.021(5)
O78 0.025(4) 0.053(6) 0.045(5) 0.012(4) 0.007(4) 0.006(4)
O79 0.026(5) 0.050(6) 0.070(6) 0.022(5) -0.004(4) -0.008(4)
O80 0.194(15) 0.190(15) 0.177(14) 0.000 0.003(9) 0.000
O81 0.049(6) 0.045(6) 0.041(5) 0.000(4) -0.002(4) -0.009(5)
O82 0.149(9) 0.121(9) 0.129(9) -0.005(8) 0.003(8) -0.002(8)
O83 0.175(15) 0.185(15) 0.191(14) 0.000 0.023(9) 0.000
O84 0.049(6) 0.043(6) 0.059(6) 0.003(5) 0.004(4) 0.009(5)
O85 0.025(5) 0.061(7) 0.099(8) 0.015(6) 0.007(5) 0.001(5)
O86 0.073(13) 0.079(14) 0.079(13) 0.004(9) -0.009(9) -0.003(9)
O87 0.115(11) 0.132(12) 0.146(11) 0.000 0.016(9) 0.000
O88 0.108(15) 0.096(16) 0.092(13) 0.000 -0.007(11) 0.000
O89 0.024(5) 0.106(9) 0.024(5) 0.000 0.009(4) 0.000
O90 0.113(12) 0.154(16) 0.107(10) -0.009(10) 0.034(9) -0.041(11)
O91 0.072(9) 0.068(11) 0.062(8) 0.005(7) -0.013(7) -0.001(7)
O92 0.053(10) 0.09(3) 0.036(9) -0.004(9) 0.002(7) -0.007(10)
O93 0.061(12) 0.054(12) 0.048(11) 0.006(9) 0.006(9) 0.009(9)
O94 0.044(5) 0.041(6) 0.025(4) -0.010(4) 0.005(4) -0.013(5)
N1 0.023(5) 0.025(6) 0.042(6) 0.017(4) -0.010(4) -0.001(4)
N2 0.024(5) 0.034(6) 0.037(6) 0.006(5) -0.003(4) -0.007(5)
N3 0.039(6) 0.030(6) 0.025(5) 0.009(4) 0.002(4) 0.005(5)
N4 0.030(5) 0.026(5) 0.024(4) 0.005(4) 0.002(4) -0.001(4)
N5 0.028(5) 0.026(5) 0.023(4) 0.005(4) 0.005(4) -0.003(4)
N6 0.024(4) 0.025(5) 0.024(4) 0.000(4) 0.001(4) 0.002(4)
N7 0.022(5) 0.033(6) 0.037(5) 0.011(5) 0.000(4) -0.004(5)
N8 0.024(5) 0.026(6) 0.035(5) 0.005(4) -0.002(4) -0.004(4)
N9 0.022(5) 0.028(6) 0.038(5) 0.007(4) 0.002(4) -0.004(4)
N10 0.016(5) 0.037(6) 0.030(5) 0.014(4) 0.003(4) -0.005(4)
N11 0.023(5) 0.037(6) 0.019(5) -0.004(4) 0.000(4) -0.002(4)
N12 0.024(5) 0.029(6) 0.025(5) 0.007(4) -0.002(4) 0.001(4)
N13 0.021(4) 0.043(6) 0.024(4) 0.017(4) 0.003(4) -0.005(4)
N14 0.052(7) 0.071(9) 0.025(6) 0.011(6) 0.006(5) -0.022(7)
N15 0.041(6) 0.052(7) 0.014(5) 0.005(4) 0.001(4) -0.007(5)
N16 0.027(6) 0.051(7) 0.034(6) 0.008(5) 0.001(4) -0.003(5)
N17 0.055(7) 0.042(7) 0.044(6) 0.006(6) -0.002(5) -0.007(6)
N18 0.064(8) 0.035(7) 0.048(7) 0.010(5) 0.000(6) 0.001(6)
N19 0.044(6) 0.038(7) 0.031(6) -0.006(5) -0.001(5) 0.005(5)
N20 0.067(8) 0.038(7) 0.033(6) 0.012(5) -0.004(5) -0.001(6)
N21 0.047(7) 0.041(8) 0.053(7) -0.001(6) 0.009(6) -0.002(6)
N22 0.052(7) 0.036(7) 0.039(6) 0.008(5) 0.011(5) -0.006(6)
N23 0.056(7) 0.032(6) 0.023(5) 0.007(4) 0.009(5) 0.009(5)
N24 0.041(7) 0.040(7) 0.044(6) 0.003(5) 0.008(5) 0.010(6)
N25 0.041(6) 0.026(6) 0.039(6) -0.002(5) 0.001(5) -0.006(5)
N26 0.031(5) 0.041(6) 0.026(4) 0.007(4) 0.007(4) -0.012(4)
N27 0.039(6) 0.025(6) 0.025(5) -0.001(4) 0.001(4) -0.006(5)
N28 0.048(7) 0.037(7) 0.032(6) 0.003(5) -0.005(5) -0.002(5)
N29 0.066(8) 0.028(6) 0.039(6) 0.002(5) -0.011(5) -0.006(6)
N30 0.046(7) 0.047(8) 0.039(6) 0.001(5) -0.001(5) 0.013(6)
N31 0.041(6) 0.056(8) 0.036(6) -0.001(5) 0.003(5) -0.007(6)
N32 0.050(7) 0.069(9) 0.032(6) 0.000(6) 0.011(5) 0.015(7)
N33 0.050(7) 0.079(10) 0.027(6) 0.006(6) 0.008(5) 0.014(7)
N34 0.053(7) 0.043(7) 0.032(6) 0.006(5) 0.010(5) -0.008(6)
N35 0.027(6) 0.065(8) 0.026(5) 0.008(5) 0.004(4) -0.005(5)
N36 0.045(7) 0.103(12) 0.034(6) 0.022(7) 0.013(5) 0.034(7)
N37 0.047(7) 0.047(7) 0.035(6) 0.018(5) 0.014(5) 0.010(6)
N38 0.075(9) 0.036(7) 0.051(7) 0.008(6) 0.016(7) 0.001(7)
N39 0.076(9) 0.039(7) 0.037(6) 0.002(5) 0.013(6) -0.019(7)
N40 0.044(7) 0.050(8) 0.041(6) 0.002(5) 0.007(5) 0.008(6)
N41 0.039(6) 0.038(7) 0.042(6) -0.002(5) -0.002(5) 0.001(5)
N42 0.029(6) 0.054(8) 0.041(6) -0.004(5) -0.006(5) -0.006(5)
N43 0.046(7) 0.037(7) 0.047(7) 0.005(5) -0.004(5) -0.001(6)
N44 0.021(5) 0.055(8) 0.058(7) 0.002(6) 0.011(5) 0.000(5)
N45 0.037(6) 0.061(8) 0.042(6) 0.016(6) 0.019(5) 0.004(6)
N46 0.033(6) 0.060(8) 0.038(6) 0.001(5) 0.006(5) -0.003(6)
N47 0.026(5) 0.041(7) 0.033(5) 0.000(5) -0.004(4) 0.005(5)
N48 0.028(6) 0.078(9) 0.028(5) 0.002(5) 0.003(5) 0.014(6)
N49 0.020(6) 0.090(10) 0.042(6) 0.033(6) 0.006(5) 0.001(6)
N50 0.031(6) 0.036(6) 0.033(5) 0.005(5) -0.005(4) -0.006(5)
N51 0.026(5) 0.034(5) 0.033(5) 0.000(4) 0.001(4) 0.004(4)
N52 0.026(5) 0.029(6) 0.045(6) 0.000(5) 0.000(4) -0.006(5)
N53 0.027(5) 0.044(7) 0.035(6) 0.002(5) 0.006(4) 0.000(5)
N54 0.034(6) 0.016(5) 0.036(5) 0.000(4) -0.013(4) 0.001(4)
N55 0.028(5) 0.026(6) 0.037(5) 0.005(4) 0.002(4) -0.005(4)
N56 0.025(5) 0.032(6) 0.031(5) -0.001(4) 0.011(4) 0.002(4)
N57 0.046(6) 0.031(6) 0.024(5) -0.002(4) -0.007(4) -0.009(5)
C1 0.023(6) 0.027(7) 0.038(7) 0.011(5) 0.002(5) 0.010(5)
C2 0.024(6) 0.036(7) 0.025(6) 0.002(5) 0.005(5) -0.010(5)
C3 0.020(5) 0.037(6) 0.025(5) 0.007(5) 0.012(4) -0.006(5)
C4 0.022(5) 0.030(6) 0.038(6) 0.012(5) 0.008(4) -0.003(5)
C5 0.015(6) 0.038(7) 0.033(6) 0.001(5) 0.004(5) -0.002(5)
C6 0.044(8) 0.033(8) 0.052(8) 0.022(6) 0.005(6) -0.011(6)
C7 0.028(6) 0.030(7) 0.029(6) -0.008(5) 0.008(5) -0.007(5)
C8 0.035(7) 0.024(7) 0.025(6) 0.006(5) -0.004(5) -0.007(5)
C9 0.022(6) 0.047(8) 0.029(6) 0.007(6) 0.001(5) 0.003(6)
C10 0.033(7) 0.015(6) 0.037(6) 0.007(5) 0.007(5) -0.005(5)
C11 0.035(7) 0.029(7) 0.027(6) 0.005(5) -0.009(5) -0.008(6)
C12 0.023(5) 0.033(6) 0.031(5) 0.012(5) 0.003(4) 0.004(5)
C13 0.031(7) 0.045(8) 0.026(6) 0.005(5) -0.008(5) -0.008(6)
C14 0.022(6) 0.033(7) 0.032(6) 0.015(5) -0.008(5) 0.001(5)
C15 0.025(6) 0.033(7) 0.026(6) 0.006(5) -0.012(5) -0.012(5)
C16 0.030(7) 0.040(8) 0.017(5) 0.007(5) -0.008(5) 0.000(6)
C17 0.033(6) 0.040(6) 0.036(6) 0.006(5) 0.008(5) -0.005(5)
C18 0.032(7) 0.032(7) 0.034(7) 0.004(5) 0.005(5) -0.005(6)
C19 0.018(6) 0.055(10) 0.063(9) 0.019(8) -0.003(6) -0.011(6)
C20 0.042(8) 0.055(9) 0.021(6) 0.009(6) -0.005(5) 0.006(7)
C21 0.018(6) 0.043(8) 0.030(6) 0.012(5) 0.008(5) 0.005(5)
C22 0.025(5) 0.032(6) 0.034(6) 0.001(5) -0.003(5) -0.004(5)
C23 0.048(7) 0.070(8) 0.040(6) 0.002(6) 0.004(5) -0.010(6)
C24 0.048(9) 0.047(9) 0.057(9) 0.004(7) -0.007(7) 0.011(7)
C25 0.058(9) 0.060(11) 0.047(8) 0.011(7) -0.030(7) -0.019(8)
C26 0.042(8) 0.070(11) 0.021(6) 0.005(6) -0.002(5) 0.011(7)
C27 0.042(8) 0.079(12) 0.041(8) 0.002(8) 0.000(6) 0.006(8)
C28 0.048(7) 0.036(6) 0.038(6) -0.002(5) 0.000(5) 0.004(6)
C29 0.069(11) 0.041(9) 0.048(8) 0.015(7) -0.017(7) -0.007(8)
C30 0.076(11) 0.055(10) 0.017(6) 0.003(6) 0.002(6) -0.002(8)
C31 0.076(12) 0.041(9) 0.048(8) 0.003(7) -0.008(8) 0.006(9)
C32 0.072(10) 0.041(8) 0.014(6) -0.003(5) -0.001(6) 0.015(7)
C33 0.042(8) 0.051(9) 0.035(7) 0.010(6) 0.004(6) 0.014(7)
C34 0.099(13) 0.052(10) 0.017(6) 0.000(6) 0.003(7) 0.009(9)
C35 0.067(9) 0.035(8) 0.021(6) 0.009(5) 0.014(6) -0.001(7)
C36 0.042(8) 0.038(8) 0.049(8) -0.005(6) 0.003(6) -0.006(7)
C37 0.037(7) 0.042(8) 0.034(7) 0.014(6) 0.002(6) 0.009(6)
C38 0.026(6) 0.030(7) 0.035(6) 0.001(5) -0.001(5) -0.006(5)
C39 0.037(7) 0.051(9) 0.030(7) -0.001(6) -0.003(5) 0.013(7)
C40 0.023(6) 0.041(8) 0.038(7) -0.001(6) -0.010(5) -0.006(6)
C41 0.042(7) 0.009(6) 0.034(6) -0.003(5) 0.000(5) -0.004(5)
C42 0.033(6) 0.038(7) 0.055(7) -0.003(5) 0.001(5) 0.000(5)
C43 0.048(12) 0.044(13) 0.038(10) 0.000 -0.016(9) 0.000
C44 0.032(13) 0.061(18) 0.038(13) 0.009(12) -0.020(10) -0.002(12)
C45 0.040(8) 0.062(9) 0.041(8) 0.000 -0.003(7) 0.000
C46 0.074(12) 0.094(15) 0.048(9) -0.004(9) -0.022(8) 0.013(11)
C47 0.031(6) 0.064(8) 0.046(6) 0.005(6) 0.004(5) -0.003(6)
C48 0.097(14) 0.092(14) 0.021(7) -0.010(8) -0.007(8) 0.057(12)
C49 0.053(9) 0.046(9) 0.056(9) 0.008(7) 0.011(7) 0.017(7)
C50 0.036(8) 0.077(12) 0.048(8) -0.003(8) 0.005(6) 0.011(8)
C51 0.047(9) 0.047(9) 0.054(8) -0.009(7) 0.020(7) -0.009(7)
C52 0.057(10) 0.095(14) 0.043(8) 0.031(9) -0.004(7) 0.026(10)
C53 0.052(7) 0.052(7) 0.047(6) -0.012(6) 0.021(6) -0.007(6)
C54 0.035(8) 0.089(13) 0.058(9) 0.047(9) 0.007(7) 0.004(8)
C55 0.070(11) 0.058(10) 0.037(8) 0.015(7) 0.006(7) 0.009(8)
C56 0.061(10) 0.056(10) 0.050(9) 0.016(7) 0.030(7) 0.012(8)
C57 0.078(11) 0.046(9) 0.023(7) -0.003(6) 0.014(7) -0.008(8)
C58 0.053(9) 0.042(9) 0.054(8) 0.011(7) 0.012(7) 0.016(7)
C59 0.058(9) 0.036(8) 0.038(7) 0.004(6) -0.001(6) -0.002(7)
C60 0.033(7) 0.051(9) 0.029(6) 0.009(6) 0.006(5) -0.009(6)
C61 0.023(6) 0.055(9) 0.044(8) 0.018(7) 0.001(6) -0.009(6)
C62 0.034(7) 0.061(10) 0.032(7) 0.004(6) -0.007(6) 0.006(7)
C63 0.035(7) 0.043(8) 0.032(7) -0.007(6) -0.018(6) -0.004(6)
C64 0.050(9) 0.072(10) 0.059(9) 0.000 0.005(7) 0.000
C65 0.034(10) 0.046(12) 0.026(9) 0.000 -0.007(7) 0.000
C66 0.043(12) 0.053(14) 0.047(11) 0.000 -0.020(9) 0.000
C67 0.052(9) 0.060(10) 0.034(7) -0.001(6) -0.019(6) -0.010(7)
C68 0.035(8) 0.071(10) 0.037(8) 0.000 0.025(7) 0.000
C69 0.040(6) 0.047(7) 0.056(7) 0.002(6) -0.006(6) 0.002(6)
C70 0.037(8) 0.090(14) 0.047(8) 0.002(8) 0.012(6) 0.013(8)
C71 0.024(6) 0.069(10) 0.023(6) -0.018(6) -0.004(5) -0.003(7)
C72 0.035(7) 0.059(10) 0.039(7) 0.010(7) 0.009(6) -0.001(7)
C73 0.057(10) 0.061(10) 0.034(7) 0.015(7) 0.005(6) 0.012(8)
C74 0.028(7) 0.053(9) 0.050(8) 0.006(7) 0.018(6) 0.006(6)
C75 0.033(7) 0.041(8) 0.045(7) -0.016(6) -0.004(6) 0.010(6)
C76 0.022(7) 0.070(11) 0.061(9) 0.004(8) 0.004(6) 0.013(7)
C77 0.021(5) 0.018(5) 0.044(6) 0.004(5) 0.010(5) -0.005(4)
C78 0.029(7) 0.030(7) 0.035(6) -0.009(5) 0.000(5) 0.019(6)
C79 0.024(6) 0.027(7) 0.061(8) 0.006(6) 0.010(6) 0.014(5)
C80 0.028(6) 0.027(7) 0.039(7) 0.010(5) 0.002(5) 0.008(5)
C81 0.038(7) 0.022(7) 0.055(8) 0.004(6) 0.001(6) -0.004(6)
C82 0.026(6) 0.041(8) 0.034(7) -0.002(6) -0.007(5) -0.001(6)
C83 0.027(5) 0.030(6) 0.029(5) 0.010(5) 0.002(4) -0.003(5)
C84 0.025(6) 0.019(6) 0.044(7) 0.005(5) 0.011(5) 0.000(5)
C85 0.019(6) 0.029(7) 0.038(7) 0.000(5) 0.005(5) -0.006(5)
C86 0.054(8) 0.050(9) 0.014(6) 0.005(5) -0.009(5) 0.023(7)
C87 0.032(7) 0.033(8) 0.029(7) 0.000 0.002(6) 0.000
C88 0.029(10) 0.028(10) 0.052(11) 0.000 -0.001(8) 0.000

loop_
_atom_type_symbol
_atom_type_description
_atom_type_scat_dispersion_real
_atom_type_scat_dispersion_imag
_atom_type_scat_source
C C 0.0033 0.0016 'International Tables Vol C Tables 4.2.6.8 and 6.1.1.4'
H H 0.0000 0.0000 'International Tables Vol C Tables 4.2.6.8 and 6.1.1.4'
N N 0.0061 0.0033 'International Tables Vol C Tables 4.2.6.8 and 6.1.1.4'
O O 0.0106 0.0060 'International Tables Vol C Tables 4.2.6.8 and 6.1.1.4'
Yb Yb -0.3850 5.5486 'International Tables Vol C Tables 4.2.6.8 and 6.1.1.4'
Re Re -1.0185 7.2310 'International Tables Vol C Tables 4.2.6.8 and 6.1.1.4'

loop_
_geom_angle_atom_site_label_1
_geom_angle_atom_site_label_2
_geom_angle_atom_site_label_3
_geom_angle
_geom_angle_site_symmetry_1
_geom_angle_site_symmetry_3
_geom_angle_publ_flag
O1 Yb1 O1 68.6(4) . 4_575 ?
O1 Yb1 O17 145.67(19) . . ?
O1 Yb1 O17 145.67(19) 4_575 . ?
O1 Yb1 O3 116.5(3) . 4_575 ?
O1 Yb1 O3 78.2(3) 4_575 4_575 ?
O17 Yb1 O3 80.7(3) . 4_575 ?
O1 Yb1 O3 78.2(3) . . ?
O1 Yb1 O3 116.5(3) 4_575 . ?
O17 Yb1 O3 80.7(3) . . ?
O3 Yb1 O3 70.5(4) 4_575 . ?
O1 Yb1 O15 80.5(3) . . ?
O1 Yb1 O15 80.5(3) 4_575 . ?
O17 Yb1 O15 102.6(4) . . ?
O3 Yb1 O15 144.75(19) 4_575 . ?
O3 Yb1 O15 144.75(19) . . ?
O1 Yb1 O16 76.2(3) . . ?
O1 Yb1 O16 137.6(3) 4_575 . ?
O17 Yb1 O16 72.8(2) . . ?
O3 Yb1 O16 140.7(3) 4_575 . ?
O3 Yb1 O16 77.0(3) . . ?
O15 Yb1 O16 70.8(2) . . ?
O1 Yb1 O16 137.6(3) . 4_575 ?
O1 Yb1 O16 76.2(3) 4_575 4_575 ?
O17 Yb1 O16 72.8(2) . 4_575 ?
O3 Yb1 O16 77.0(3) 4_575 4_575 ?
O3 Yb1 O16 140.7(3) . 4_575 ?
O15 Yb1 O16 70.8(2) . 4_575 ?
O16 Yb1 O16 120.1(4) . 4_575 ?
O28 Yb2 O18 105.7(4) . . ?
O28 Yb2 O29 75.2(3) . . ?
O18 Yb2 O29 80.0(4) . . ?
O28 Yb2 O26 140.7(3) . . ?
O18 Yb2 O26 87.4(4) . . ?
O29 Yb2 O26 144.1(3) . . ?
O28 Yb2 O25 142.3(3) . . ?
O18 Yb2 O25 85.1(4) . . ?
O29 Yb2 O25 71.3(4) . . ?
O26 Yb2 O25 74.2(3) . . ?
O28 Yb2 O27 73.9(3) . . ?
O18 Yb2 O27 78.9(4) . . ?
O29 Yb2 O27 135.8(3) . . ?
O26 Yb2 O27 72.6(3) . . ?
O25 Yb2 O27 143.7(3) . . ?
O28 Yb2 O23 82.3(3) . . ?
O18 Yb2 O23 152.7(4) . . ?
O29 Yb2 O23 77.0(3) . . ?
O26 Yb2 O23 102.9(4) . . ?
O25 Yb2 O23 73.8(4) . . ?
O27 Yb2 O23 128.1(3) . . ?
O28 Yb2 O22 80.5(3) . . ?
O18 Yb2 O22 152.3(4) . . ?
O29 Yb2 O22 127.3(3) . . ?
O26 Yb2 O22 72.5(3) . . ?
O25 Yb2 O22 106.6(3) . . ?
O27 Yb2 O22 77.0(3) . . ?
O23 Yb2 O22 53.7(3) . . ?
O30 Yb3 O38 72.6(7) . . ?
O30 Yb3 O43 84.1(7) . . ?
O38 Yb3 O43 144.9(8) . . ?
O30 Yb3 O32 92.8(3) . . ?
O38 Yb3 O32 83.4(3) . . ?
O43 Yb3 O32 71.7(7) . . ?
O30 Yb3 O42 60.8(5) . . ?
O38 Yb3 O42 128.1(6) . . ?
O43 Yb3 O42 52.6(6) . . ?
O32 Yb3 O42 118.5(4) . . ?
O30 Yb3 O41 128.9(4) . . ?
O38 Yb3 O41 61.4(7) . . ?
O43 Yb3 O41 147.0(6) . . ?
O32 Yb3 O41 102.4(3) . . ?
O42 Yb3 O41 138.2(4) . . ?
O58 Yb4 O58 96.9(9) 4_565 . ?
O58 Yb4 O56 171.8(6) 4_565 . ?
O58 Yb4 O56 74.9(7) . . ?
O58 Yb4 O56 171.8(6) . 4_565 ?
O56 Yb4 O56 113.3(10) . 4_565 ?
O58 Yb4 O53 105.2(5) . . ?
O56 Yb4 O53 77.9(4) . . ?
O58 Yb4 O52 96.6(5) . . ?
O56 Yb4 O52 84.1(4) . . ?
O53 Yb4 O52 146.7(4) . . ?
O58 Yb4 O57 143.6(6) 4_565 . ?
O56 Yb4 O57 140.5(7) 4_565 . ?
O53 Yb4 O57 81.6(4) . . ?
O52 Yb4 O57 95.6(4) . . ?
O53 Yb4 O57 81.6(4) . 4_565 ?
O52 Yb4 O57 95.6(4) . 4_565 ?
O58 Yb4 O59 76.4(6) . 4_565 ?
O56 Yb4 O59 138.3(6) . 4_565 ?
O56 Yb4 O59 96.3(6) 4_565 4_565 ?
O53 Yb4 O59 139.3(4) . 4_565 ?
O52 Yb4 O59 69.9(5) . 4_565 ?
O57 Yb4 O59 120.8(6) . 4_565 ?
O57 Yb4 O59 76.0(6) 4_565 4_565 ?
O58 Yb4 O59 76.4(6) 4_565 . ?
O56 Yb4 O59 96.3(6) . . ?
O56 Yb4 O59 138.3(6) 4_565 . ?
O53 Yb4 O59 139.3(4) . . ?
O52 Yb4 O59 69.9(5) . . ?
O57 Yb4 O59 76.0(6) . . ?
O57 Yb4 O59 120.8(6) 4_565 . ?
O58 Yb4 O55 148.2(6) 4_565 . ?
O58 Yb4 O55 112.8(6) . . ?
O56 Yb4 O55 75.2(6) 4_565 . ?
O53 Yb4 O55 78.5(5) . . ?
O52 Yb4 O55 69.9(5) . . ?
O57 Yb4 O55 67.9(6) . . ?
O57 Yb4 O55 103.6(6) 4_565 . ?
O59 Yb4 O55 139.5(6) 4_565 . ?
O59 Yb4 O55 121.6(6) . . ?
O58 Yb4 O55 112.8(6) 4_565 4_565 ?
O58 Yb4 O55 148.2(6) . 4_565 ?
O56 Yb4 O55 75.2(6) . 4_565 ?
O53 Yb4 O55 78.5(5) . 4_565 ?
O52 Yb4 O55 69.9(5) . 4_565 ?
O57 Yb4 O55 103.6(6) . 4_565 ?
O57 Yb4 O55 67.9(6) 4_565 4_565 ?
O59 Yb4 O55 121.6(6) 4_565 4_565 ?
O59 Yb4 O55 139.5(6) . 4_565 ?
O18 Re1 O21 114.0(10) . . ?
O18 Re1 O20 111(2) . . ?
O21 Re1 O20 108(2) . . ?
O18 Re1 O19 104.7(9) . . ?
O21 Re1 O19 109.2(12) . . ?
O20 Re1 O19 110(2) . . ?
O39 Re2 O39 122(2) . 4_565 ?
O39 Re2 O40 107.6(8) . . ?
O39 Re2 O40 107.6(8) 4_565 . ?
O39 Re2 O38 106.9(8) . . ?
O39 Re2 O38 106.9(8) 4_565 . ?
O40 Re2 O38 104.8(8) . . ?
O62 Re3 O60 122.7(11) . . ?
O62 Re3 O61 115.2(8) . . ?
O60 Re3 O61 105.0(10) . . ?
O62 Re3 O63 103.8(7) . . ?
O60 Re3 O63 97.7(9) . . ?
O61 Re3 O63 110.8(7) . . ?
O66 Re4 O67 108.6(4) . . ?
O66 Re4 O65 107.6(4) . . ?
O67 Re4 O65 110.3(5) . . ?
O66 Re4 O64 107.5(5) . . ?
O67 Re4 O64 110.9(5) . . ?
O65 Re4 O64 111.8(4) . . ?
O69 Re5 O70 105.8(7) . . ?
O69 Re5 O71 112.4(8) . . ?
O70 Re5 O71 107.3(8) . . ?
O69 Re5 O68 123.2(11) . . ?
O70 Re5 O68 111.5(10) . . ?
O71 Re5 O68 95.7(12) . . ?
O73 Re6 O74 109.6(6) . . ?
O73 Re6 O72 108.9(6) . . ?
O74 Re6 O72 109.2(6) . . ?
O73 Re6 O75 110.1(7) . . ?
O74 Re6 O75 109.0(5) . . ?
O72 Re6 O75 110.2(5) . . ?
O77 Re7 O78 110.7(5) . . ?
O77 Re7 O76 109.6(5) . . ?
O78 Re7 O76 109.4(5) . . ?
O77 Re7 O79 108.3(5) . . ?
O78 Re7 O79 110.6(4) . . ?
O76 Re7 O79 108.2(5) . . ?
C1 O1 Yb1 157.5(5) . . ?
C7 O3 Yb1 159.0(5) . . ?
Re1 O18 Yb2 157.3(8) . . ?
N29 O22 Yb2 94.7(5) . . ?
N29 O23 Yb2 96.4(5) . . ?
C43 O30 Yb3 145.0(8) . 4_565 ?
C43 O30 Yb3 145.0(8) . . ?
C48 O32 Yb3 140.0(10) . . ?
Re2 O38 Yb3 159.6(3) . 4_565 ?
Re2 O38 Yb3 159.6(3) . . ?
C1 N1 C3 112.1(9) . . ?
C1 N1 C41 122.8(9) . . ?
C3 N1 C41 122.6(9) . . ?
C1 N2 C2 111.1(9) . . ?
C1 N2 C5 124.0(10) . . ?
C2 N2 C5 124.9(9) . . ?
C4 N3 C2 111.9(9) . . ?
C4 N3 C6 122.2(10) . . ?
C2 N3 C6 122.2(10) . . ?
C4 N4 C42 122.1(10) . . ?
C4 N4 C3 111.5(9) . . ?
C42 N4 C3 125.3(10) . . ?
C7 N5 C9 111.9(9) . . ?
C7 N5 C5 124.0(10) . . ?
C9 N5 C5 123.9(9) . . ?
C7 N6 C11 122.8(9) . . ?
C7 N6 C8 110.9(9) . . ?
C11 N6 C8 124.9(9) . . ?
C10 N7 C8 112.5(9) . . ?
C10 N7 C12 121.4(10) . . ?
C8 N7 C12 125.8(10) . . ?
C10 N8 C6 122.4(10) . . ?
C10 N8 C9 109.6(9) . . ?
C6 N8 C9 124.6(10) . . ?
C15 N9 C13 110.9(9) . . ?
C15 N9 C11 122.1(9) . . ?
C13 N9 C11 120.6(10) . . ?
C13 N10 C14 115.2(9) . . ?
C13 N10 C17 121.8(10) . . ?
C14 N10 C17 120.6(9) . . ?
C16 N11 C14 113.4(9) . . ?
C16 N11 C18 122.5(10) . . ?
C14 N11 C18 121.0(9) . . ?
C16 N12 C12 122.4(10) . . ?
C16 N12 C15 115.3(9) . . ?
C12 N12 C15 122.1(10) . . ?
C19 N13 C17 121.2(11) . . ?
C19 N13 C21 112.4(10) . . ?
C17 N13 C21 123.6(9) . . ?
C19 N14 C23 126.0(14) . . ?
C19 N14 C20 112.7(10) . . ?
C23 N14 C20 121.3(13) . . ?
C22 N15 C24 122.9(11) . . ?
C22 N15 C20 110.4(9) . . ?
C24 N15 C20 124.3(10) . . ?
C22 N16 C21 112.3(9) . . ?
C22 N16 C18 123.2(11) . . ?
C21 N16 C18 124.1(10) . . ?
C25 N17 C27 115.0(12) . . ?
C25 N17 C23 121.7(13) . . ?
C27 N17 C23 121.6(12) . . ?
C25 N18 C29 123.1(12) . . ?
C25 N18 C26 113.6(12) . . ?
C29 N18 C26 122.4(11) . . ?
C28 N19 C26 113.4(10) . . ?
C28 N19 C30 120.4(11) . . ?
C26 N19 C30 124.4(10) . . ?
C28 N20 C27 114.7(11) . . ?
C28 N20 C24 120.6(12) . . ?
C27 N20 C24 123.8(12) . . ?
C31 N21 C33 111.2(12) . . ?
C31 N21 C29 125.8(13) . . ?
C33 N21 C29 123.0(12) . . ?
C31 N22 C35 122.0(12) . . ?
C31 N22 C32 110.9(12) . . ?
C35 N22 C32 123.2(12) . . ?
C34 N23 C32 110.5(12) . . ?
C34 N23 C36 123.9(12) . . ?
C32 N23 C36 125.6(11) . . ?
C34 N24 C30 120.7(12) . . ?
C34 N24 C33 111.9(11) . . ?
C30 N24 C33 122.7(10) . . ?
C37 N25 C39 115.0(10) . . ?
C37 N25 C35 120.1(11) . . ?
C39 N25 C35 124.3(10) . . ?
C41 N26 C37 120.5(10) . . ?
C41 N26 C38 124.5(9) . . ?
C37 N26 C38 110.3(10) . . ?
C40 N27 C38 110.9(9) . . ?
C40 N27 C42 121.7(10) . . ?
C38 N27 C42 124.6(10) . . ?
C40 N28 C36 124.5(11) . . ?
C40 N28 C39 112.5(10) . . ?
C36 N28 C39 122.2(10) . . ?
O24 N29 O22 124.6(9) . . ?
O24 N29 O23 120.0(9) . . ?
O22 N29 O23 115.2(8) . . ?
O24 N29 Yb2 174.8(8) . . ?
O22 N29 Yb2 58.9(4) . . ?
O23 N29 Yb2 56.3(4) . . ?
C43 N30 C44 116.0(18) . . ?
C43 N30 C46 119.7(12) . . ?
C44 N30 C46 124.8(14) . . ?
C45 N31 C47 124.0(11) . . ?
C45 N31 C44 111.3(17) . . ?
C47 N31 C44 123.0(16) . . ?
C48 N32 C46 126.6(14) . . ?
C48 N32 C50 107.6(12) . . ?
C46 N32 C50 125.7(12) . . ?
C48 N33 C49 112.2(12) . . ?
C48 N33 C52 120.7(13) . . ?
C49 N33 C52 124.7(15) . . ?
C53 N34 C51 124.1(11) . . ?
C53 N34 C49 122.5(12) . . ?
C51 N34 C49 112.6(12) . . ?
C51 N35 C50 112.9(12) . . ?
C51 N35 C47 121.2(11) . . ?
C50 N35 C47 123.9(11) . . ?
C54 N36 C52 121.3(12) . . ?
C54 N36 C56 111.0(12) . . ?
C52 N36 C56 122.5(13) . . ?
C54 N37 C55 111.4(12) . . ?
C54 N37 C58 122.1(12) . . ?
C55 N37 C58 124.4(13) . . ?
C57 N38 C59 123.5(12) . . ?
C57 N38 C55 110.6(13) . . ?
C59 N38 C55 122.9(12) . . ?
C56 N39 C53 125.5(13) . . ?
C56 N39 C57 108.9(12) . . ?
C53 N39 C57 124.5(11) . . ?
C60 N40 C58 121.4(11) . . ?
C60 N40 C62 112.8(11) . . ?
C58 N40 C62 124.3(12) . . ?
C60 N41 C61 113.5(11) . . ?
C60 N41 C64 120.4(13) . . ?
C61 N41 C64 125.1(13) . . ?
C63 N42 C61 112.5(12) . . ?
C63 N42 C65 121.7(11) . . ?
C61 N42 C65 123.8(12) . . ?
C63 N43 C62 112.4(11) . . ?
C63 N43 C59 123.0(11) . . ?
C62 N43 C59 123.4(11) . . ?
C66 N44 C67 114.2(13) . . ?
C66 N44 C69 120.5(11) . . ?
C67 N44 C69 124.5(12) . . ?
C68 N45 C70 122.3(12) . . ?
C68 N45 C67 112.3(13) . . ?
C70 N45 C67 124.7(13) . . ?
C69 N46 C71 124.1(11) . . ?
C69 N46 C73 122.0(10) . . ?
C71 N46 C73 110.4(11) . . ?
C71 N47 C72 114.3(10) . . ?
C71 N47 C75 121.8(10) . . ?
C72 N47 C75 122.7(10) . . ?
C74 N48 C72 112.3(10) . . ?
C74 N48 C76 121.9(10) . . ?
C72 N48 C76 118.7(12) . . ?
C74 N49 C73 113.9(11) . . ?
C74 N49 C70 121.4(11) . . ?
C73 N49 C70 124.0(11) . . ?
C77 N50 C79 114.8(9) . . ?
C77 N50 C75 123.0(10) . . ?
C79 N50 C75 120.9(10) . . ?
C77 N51 C81 123.8(9) . . ?
C77 N51 C78 111.7(9) . . ?
C81 N51 C78 122.4(9) . . ?
C80 N52 C78 114.6(9) . . ?
C80 N52 C82 120.6(10) . . ?
C78 N52 C82 124.1(10) . . ?
C80 N53 C76 121.8(10) . . ?
C80 N53 C79 114.3(9) . . ?
C76 N53 C79 119.9(11) . . ?
C83 N54 C81 123.8(10) . . ?
C83 N54 C85 112.6(9) . . ?
C81 N54 C85 121.6(10) . . ?
C83 N55 C84 112.2(10) . . ?
C83 N55 C87 123.7(11) . . ?
C84 N55 C87 122.8(11) . . ?
C86 N56 C88 120.5(11) . . ?
C86 N56 C84 111.3(10) . . ?
C88 N56 C84 125.1(11) . . ?
C86 N57 C82 121.9(11) . . ?
C86 N57 C85 114.0(10) . . ?
C82 N57 C85 123.5(10) . . ?
O1 C1 N1 124.2(9) . . ?
O1 C1 N2 125.7(10) . . ?
N1 C1 N2 110.0(10) . . ?
N3 C2 N2 114.8(9) . . ?
N3 C2 C3 103.0(9) . . ?
N2 C2 C3 102.0(9) . . ?
N3 C2 H2 112.1 . . ?
N2 C2 H2 112.1 . . ?
C3 C2 H2 112.1 . . ?
N1 C3 N4 116.0(9) . . ?
N1 C3 C2 103.2(9) . . ?
N4 C3 C2 102.3(9) . . ?
N1 C3 H3 111.5 . . ?
N4 C3 H3 111.5 . . ?
C2 C3 H3 111.5 . . ?
O2 C4 N3 124.7(10) . . ?
O2 C4 N4 126.1(10) . . ?
N3 C4 N4 109.2(10) . . ?
N2 C5 N5 112.0(9) . . ?
N2 C5 H5A 109.2 . . ?
N5 C5 H5A 109.2 . . ?
N2 C5 H5B 109.2 . . ?
N5 C5 H5B 109.2 . . ?
H5A C5 H5B 107.9 . . ?
N8 C6 N3 114.7(10) . . ?
N8 C6 H6A 108.6 . . ?
N3 C6 H6A 108.6 . . ?
N8 C6 H6B 108.6 . . ?
N3 C6 H6B 108.6 . . ?
H6A C6 H6B 107.6 . . ?
O3 C7 N5 125.6(10) . . ?
O3 C7 N6 124.7(9) . . ?
N5 C7 N6 109.7(10) . . ?
N7 C8 N6 114.0(9) . . ?
N7 C8 C9 102.2(9) . . ?
N6 C8 C9 102.8(9) . . ?
N7 C8 H8 112.3 . . ?
N6 C8 H8 112.3 . . ?
C9 C8 H8 112.3 . . ?
N8 C9 N5 116.3(9) . . ?
N8 C9 C8 104.9(10) . . ?
N5 C9 C8 102.3(9) . . ?
N8 C9 H9 110.9 . . ?
N5 C9 H9 110.9 . . ?
C8 C9 H9 111.0 . . ?
O4 C10 N7 126.0(10) . . ?
O4 C10 N8 124.6(10) . . ?
N7 C10 N8 109.4(10) . . ?
N9 C11 N6 114.1(9) . . ?
N9 C11 H11A 108.7 . . ?
N6 C11 H11A 108.7 . . ?
N9 C11 H11B 108.7 . . ?
N6 C11 H11B 108.7 . . ?
H11A C11 H11B 107.6 . . ?
N7 C12 N12 116.0(9) . . ?
N7 C12 H12A 108.3 . . ?
N12 C12 H12A 108.3 . . ?
N7 C12 H12B 108.3 . . ?
N12 C12 H12B 108.3 . . ?
H12A C12 H12B 107.4 . . ?
O5 C13 N10 127.1(10) . . ?
O5 C13 N9 125.1(11) . . ?
N10 C13 N9 107.8(10) . . ?
N11 C14 N10 115.0(9) . . ?
N11 C14 C15 104.2(9) . . ?
N10 C14 C15 100.6(9) . . ?
N11 C14 H14 112.0 . . ?
N10 C14 H14 112.0 . . ?
C15 C14 H14 112.1 . . ?
N9 C15 N12 114.8(9) . . ?
N9 C15 C14 104.6(8) . . ?
N12 C15 C14 99.4(9) . . ?
N9 C15 H15 112.3 . . ?
N12 C15 H15 112.3 . . ?
C14 C15 H15 112.3 . . ?
O6 C16 N11 129.2(11) . . ?
O6 C16 N12 123.7(10) . . ?
N11 C16 N12 107.2(10) . . ?
N13 C17 N10 114.8(10) . . ?
N13 C17 H17A 108.6 . . ?
N10 C17 H17A 108.6 . . ?
N13 C17 H17B 108.6 . . ?
N10 C17 H17B 108.5 . . ?
H17A C17 H17B 107.6 . . ?
N16 C18 N11 115.8(10) . . ?
N16 C18 H18A 108.3 . . ?
N11 C18 H18A 108.3 . . ?
N16 C18 H18B 108.3 . . ?
N11 C18 H18B 108.3 . . ?
H18A C18 H18B 107.4 . . ?
O7 C19 N14 125.1(12) . . ?
O7 C19 N13 125.5(14) . . ?
N14 C19 N13 109.0(12) . . ?
N15 C20 N14 115.3(10) . . ?
N15 C20 C21 103.4(9) . . ?
N14 C20 C21 101.4(10) . . ?
N15 C20 H20 112.0 . . ?
N14 C20 H20 112.0 . . ?
C21 C20 H20 112.0 . . ?
N16 C21 N13 114.8(9) . . ?
N16 C21 C20 103.8(10) . . ?
N13 C21 C20 103.7(9) . . ?
N16 C21 H21 111.3 . . ?
N13 C21 H21 111.4 . . ?
C20 C21 H21 111.4 . . ?
O8 C22 N16 126.9(10) . . ?
O8 C22 N15 123.7(10) . . ?
N16 C22 N15 109.3(10) . . ?
N14 C23 N17 113.5(11) . . ?
N14 C23 H23A 108.9 . . ?
N17 C23 H23A 108.8 . . ?
N14 C23 H23B 108.9 . . ?
N17 C23 H23B 108.9 . . ?
H23A C23 H23B 107.7 . . ?
N15 C24 N20 114.6(12) . . ?
N15 C24 H24A 108.6 . . ?
N20 C24 H24A 108.6 . . ?
N15 C24 H24B 108.6 . . ?
N20 C24 H24B 108.6 . . ?
H24A C24 H24B 107.6 . . ?
O9 C25 N17 127.5(12) . . ?
O9 C25 N18 125.5(12) . . ?
N17 C25 N18 106.8(13) . . ?
N19 C26 N18 115.1(11) . . ?
N19 C26 C27 102.2(10) . . ?
N18 C26 C27 102.3(11) . . ?
N19 C26 H26 112.1 . . ?
N18 C26 H26 112.1 . . ?
C27 C26 H26 112.1 . . ?
N20 C27 N17 115.9(12) . . ?
N20 C27 C26 102.5(12) . . ?
N17 C27 C26 102.3(12) . . ?
N20 C27 H27 111.8 . . ?
N17 C27 H27 111.8 . . ?
C26 C27 H27 111.8 . . ?
O10 C28 N20 128.6(12) . . ?
O10 C28 N19 124.3(12) . . ?
N20 C28 N19 107.0(11) . . ?
N18 C29 N21 117.5(12) . . ?
N18 C29 H29A 107.9 . . ?
N21 C29 H29A 107.9 . . ?
N18 C29 H29B 107.9 . . ?
N21 C29 H29B 107.9 . . ?
H29A C29 H29B 107.2 . . ?
N24 C30 N19 113.2(12) . . ?
N24 C30 H30A 108.9 . . ?
N19 C30 H30A 108.9 . . ?
N24 C30 H30B 108.9 . . ?
N19 C30 H30B 108.9 . . ?
H30A C30 H30B 107.7 . . ?
O11 C31 N22 124.0(14) . . ?
O11 C31 N21 123.3(15) . . ?
N22 C31 N21 112.7(13) . . ?
N23 C32 N22 116.9(10) . . ?
N23 C32 C33 106.2(10) . . ?
N22 C32 C33 100.8(11) . . ?
N23 C32 H32 110.8 . . ?
N22 C32 H32 110.8 . . ?
C33 C32 H32 110.8 . . ?
N21 C33 N24 114.4(11) . . ?
N21 C33 C32 103.9(11) . . ?
N24 C33 C32 99.6(10) . . ?
N21 C33 H33 112.6 . . ?
N24 C33 H33 112.6 . . ?
C32 C33 H33 112.6 . . ?
O12 C34 N24 125.3(14) . . ?
O12 C34 N23 123.5(15) . . ?
N24 C34 N23 110.3(12) . . ?
N22 C35 N25 113.9(10) . . ?
N22 C35 H35A 108.8 . . ?
N25 C35 H35A 108.8 . . ?
N22 C35 H35B 108.8 . . ?
N25 C35 H35B 108.8 . . ?
H35A C35 H35B 107.7 . . ?
N23 C36 N28 113.7(10) . . ?
N23 C36 H36A 108.8 . . ?
N28 C36 H36A 108.8 . . ?
N23 C36 H36B 108.8 . . ?
N28 C36 H36B 108.8 . . ?
H36A C36 H36B 107.7 . . ?
O13 C37 N25 127.8(10) . . ?
O13 C37 N26 124.5(11) . . ?
N25 C37 N26 107.7(11) . . ?
N26 C38 N27 113.9(9) . . ?
N26 C38 C39 103.7(9) . . ?
N27 C38 C39 104.9(10) . . ?
N26 C38 H38 111.3 . . ?
N27 C38 H38 111.3 . . ?
C39 C38 H38 111.3 . . ?
N25 C39 N28 118.1(11) . . ?
N25 C39 C38 103.2(10) . . ?
N28 C39 C38 101.1(10) . . ?
N25 C39 H39 111.2 . . ?
N28 C39 H39 111.2 . . ?
C38 C39 H39 111.2 . . ?
O14 C40 N28 123.8(11) . . ?
O14 C40 N27 125.8(10) . . ?
N28 C40 N27 110.3(11) . . ?
N26 C41 N1 114.0(9) . . ?
N26 C41 H41A 108.8 . . ?
N1 C41 H41A 108.7 . . ?
N26 C41 H41B 108.7 . . ?
N1 C41 H41B 108.7 . . ?
H41A C41 H41B 107.6 . . ?
N4 C42 N27 112.4(10) . . ?
N4 C42 H42A 109.1 . . ?
N27 C42 H42A 109.1 . . ?
N4 C42 H42B 109.1 . . ?
N27 C42 H42B 109.1 . . ?
H42A C42 H42B 107.9 . . ?
O30 C43 N30 126.2(8) . 4_565 ?
O30 C43 N30 126.2(8) . . ?
N30 C43 N30 107.5(16) 4_565 . ?
N30 C44 N31 115.6(11) . . ?
N30 C44 C44 101.0(12) . 4_565 ?
N31 C44 C44 103.1(11) . 4_565 ?
N30 C44 H44 111.8 . . ?
N31 C44 H44 112.5 . . ?
C44 C44 H44 111.8 4_565 . ?
O31 C45 N31 125.3(8) . 4_565 ?
O31 C45 N31 125.3(8) . . ?
N31 C45 N31 109.1(16) 4_565 . ?
N32 C46 N30 117.1(12) . . ?
N32 C46 H46A 108.0 . . ?
N30 C46 H46A 108.0 . . ?
N32 C46 H46B 108.1 . . ?
N30 C46 H46B 108.1 . . ?
H46A C46 H46B 107.3 . . ?
N31 C47 N35 116.8(11) . . ?
N31 C47 H47A 108.1 . . ?
N35 C47 H47A 108.1 . . ?
N31 C47 H47B 108.1 . . ?
N35 C47 H47B 108.1 . . ?
H47A C47 H47B 107.3 . . ?
O32 C48 N32 123.5(18) . . ?
O32 C48 N33 123.7(17) . . ?
N32 C48 N33 112.7(12) . . ?
N33 C49 N34 116.0(11) . . ?
N33 C49 C50 104.2(12) . . ?
N34 C49 C50 100.7(11) . . ?
N33 C49 H49 111.7 . . ?
N34 C49 H49 111.7 . . ?
C50 C49 H49 111.7 . . ?
N35 C50 N32 115.5(13) . . ?
N35 C50 C49 105.8(11) . . ?
N32 C50 C49 102.6(10) . . ?
N35 C50 H50 110.8 . . ?
N32 C50 H50 110.8 . . ?
C49 C50 H50 110.8 . . ?
O33 C51 N35 129.3(12) . . ?
O33 C51 N34 123.4(12) . . ?
N35 C51 N34 107.3(12) . . ?
N33 C52 N36 114.0(11) . . ?
N33 C52 H52A 108.7 . . ?
N36 C52 H52A 108.7 . . ?
N33 C52 H52B 108.7 . . ?
N36 C52 H52B 108.7 . . ?
H52A C52 H52B 107.6 . . ?
N34 C53 N39 117.2(12) . . ?
N34 C53 H53A 108.0 . . ?
N39 C53 H53A 108.0 . . ?
N34 C53 H53B 108.0 . . ?
N39 C53 H53B 108.0 . . ?
H53A C53 H53B 107.2 . . ?
O34 C54 N37 125.5(13) . . ?
O34 C54 N36 126.4(13) . . ?
N37 C54 N36 108.1(14) . . ?
N37 C55 C56 106.3(13) . . ?
N37 C55 N38 112.9(12) . . ?
C56 C55 N38 102.2(11) . . ?
N37 C55 H55 111.7 . . ?
C56 C55 H55 111.6 . . ?
N38 C55 H55 111.7 . . ?
N39 C56 N36 112.7(12) . . ?
N39 C56 C55 107.7(12) . . ?
N36 C56 C55 102.5(11) . . ?
N39 C56 H56 111.2 . . ?
N36 C56 H56 111.2 . . ?
C55 C56 H56 111.2 . . ?
O35 C57 N38 127.7(15) . . ?
O35 C57 N39 121.9(12) . . ?
N38 C57 N39 110.3(11) . . ?
N40 C58 N37 112.4(11) . . ?
N40 C58 H58A 109.1 . . ?
N37 C58 H58A 109.1 . . ?
N40 C58 H58B 109.1 . . ?
N37 C58 H58B 109.1 . . ?
H58A C58 H58B 107.9 . . ?
N38 C59 N43 114.0(11) . . ?
N38 C59 H59A 108.7 . . ?
N43 C59 H59A 108.7 . . ?
N38 C59 H59B 108.8 . . ?
N43 C59 H59B 108.7 . . ?
H59A C59 H59B 107.6 . . ?
O36 C60 N41 128.2(12) . . ?
O36 C60 N40 123.9(12) . . ?
N41 C60 N40 107.9(10) . . ?
N41 C61 N42 118.8(11) . . ?
N41 C61 C62 104.3(10) . . ?
N42 C61 C62 102.1(10) . . ?
N41 C61 H61 110.3 . . ?
N42 C61 H61 110.3 . . ?
C62 C61 H61 110.3 . . ?
N43 C62 N40 117.8(11) . . ?
N43 C62 C61 103.2(10) . . ?
N40 C62 C61 101.3(10) . . ?
N43 C62 H62 111.2 . . ?
N40 C62 H62 111.2 . . ?
C61 C62 H62 111.2 . . ?
O37 C63 N43 126.2(12) . . ?
O37 C63 N42 124.1(12) . . ?
N43 C63 N42 109.6(11) . . ?
N41 C64 N41 111.9(16) . 4_565 ?
N41 C64 H64A 109.2 . . ?
N41 C64 H64A 109.2 4_565 . ?
N41 C64 H64B 109.2 . . ?
N41 C64 H64B 109.2 4_565 . ?
H64A C64 H64B 107.9 . . ?
N42 C65 N42 110.9(13) 4_565 . ?
N42 C65 H65A 109.5 4_565 . ?
N42 C65 H65A 109.5 . . ?
N42 C65 H65B 109.5 4_565 . ?
N42 C65 H65B 109.5 . . ?
H65A C65 H65B 108.1 . . ?
O44 C66 N44 127.5(8) . . ?
O44 C66 N44 127.5(8) . 4_565 ?
N44 C66 N44 105.0(17) . 4_565 ?
N44 C67 N45 115.8(11) . . ?
N44 C67 C67 103.3(8) . 4_565 ?
N45 C67 C67 103.3(8) . 4_565 ?
N44 C67 H67 111.2 . . ?
N45 C67 H67 111.2 . . ?
C67 C67 H67 111.3 4_565 . ?
O45 C68 N45 125.6(9) . 4_565 ?
O45 C68 N45 125.6(9) . . ?
N45 C68 N45 108.7(17) 4_565 . ?
N46 C69 N44 114.0(11) . . ?
N46 C69 H69A 108.8 . . ?
N44 C69 H69A 108.8 . . ?
N46 C69 H69B 108.8 . . ?
N44 C69 H69B 108.8 . . ?
H69A C69 H69B 107.7 . . ?
N49 C70 N45 114.3(11) . . ?
N49 C70 H70A 108.7 . . ?
N45 C70 H70A 108.7 . . ?
N49 C70 H70B 108.7 . . ?
N45 C70 H70B 108.7 . . ?
H70A C70 H70B 107.6 . . ?
O46 C71 N47 129.8(11) . . ?
O46 C71 N46 121.2(11) . . ?
N47 C71 N46 108.9(10) . . ?
N47 C72 N48 117.3(11) . . ?
N47 C72 C73 104.8(11) . . ?
N48 C72 C73 102.1(11) . . ?
N47 C72 H72 110.7 . . ?
N48 C72 H72 110.7 . . ?
C73 C72 H72 110.7 . . ?
N49 C73 N46 115.2(13) . . ?
N49 C73 C72 103.9(11) . . ?
N46 C73 C72 100.4(10) . . ?
N49 C73 H73 112.1 . . ?
N46 C73 H73 112.1 . . ?
C72 C73 H73 112.1 . . ?
O47 C74 N49 130.5(11) . . ?
O47 C74 N48 122.7(11) . . ?
N49 C74 N48 106.8(11) . . ?
N47 C75 N50 115.6(10) . . ?
N47 C75 H75A 108.4 . . ?
N50 C75 H75A 108.4 . . ?
N47 C75 H75B 108.4 . . ?
N50 C75 H75B 108.4 . . ?
H75A C75 H75B 107.4 . . ?
N53 C76 N48 112.5(11) . . ?
N53 C76 H76A 109.1 . . ?
N48 C76 H76A 109.1 . . ?
N53 C76 H76B 109.1 . . ?
N48 C76 H76B 109.1 . . ?
H76A C76 H76B 107.8 . . ?
O48 C77 N50 126.6(10) . . ?
O48 C77 N51 125.1(9) . . ?
N50 C77 N51 108.3(9) . . ?
N52 C78 N51 114.5(10) . . ?
N52 C78 C79 104.0(10) . . ?
N51 C78 C79 101.8(8) . . ?
N52 C78 H78 111.9 . . ?
N51 C78 H78 111.9 . . ?
C79 C78 H78 111.9 . . ?
N50 C79 N53 115.0(10) . . ?
N50 C79 C78 102.8(9) . . ?
N53 C79 C78 101.2(10) . . ?
N50 C79 H79 112.3 . . ?
N53 C79 H79 112.3 . . ?
C78 C79 H79 112.3 . . ?
O49 C80 N53 126.8(10) . . ?
O49 C80 N52 127.4(11) . . ?
N53 C80 N52 105.8(10) . . ?
N54 C81 N51 115.0(10) . . ?
N54 C81 H81A 108.5 . . ?
N51 C81 H81A 108.5 . . ?
N54 C81 H81B 108.5 . . ?
N51 C81 H81B 108.5 . . ?
H81A C81 H81B 107.5 . . ?
N57 C82 N52 112.9(10) . . ?
N57 C82 H82A 109.0 . . ?
N52 C82 H82A 109.0 . . ?
N57 C82 H82B 109.0 . . ?
N52 C82 H82B 109.0 . . ?
H82A C82 H82B 107.8 . . ?
O50 C83 N54 126.2(10) . . ?
O50 C83 N55 123.8(10) . . ?
N54 C83 N55 110.0(10) . . ?
N55 C84 N56 114.5(9) . . ?
N55 C84 C85 103.5(9) . . ?
N56 C84 C85 104.1(8) . . ?
N55 C84 H84 111.4 . . ?
N56 C84 H84 111.4 . . ?
C85 C84 H84 111.4 . . ?
N54 C85 N57 115.6(9) . . ?
N54 C85 C84 101.5(9) . . ?
N57 C85 C84 101.9(9) . . ?
N54 C85 H85 112.3 . . ?
N57 C85 H85 112.3 . . ?
C84 C85 H85 112.3 . . ?
O51 C86 N57 127.4(11) . . ?
O51 C86 N56 124.1(12) . . ?
N57 C86 N56 108.5(11) . . ?
N55 C87 N55 114.6(13) 4_565 . ?
N55 C87 H87A 108.6 . . ?
N55 C87 H87B 108.6 . . ?
H87A C87 H87B 107.6 . . ?
N56 C88 N56 109.2(14) . 4_565 ?
N56 C88 H88A 109.8 . . ?
N56 C88 H88B 109.9 . . ?
H88A C88 H88B 108.3 . . ?

loop_
_geom_bond_atom_site_label_1
_geom_bond_atom_site_label_2
_geom_bond_distance
_geom_bond_site_symmetry_2
_geom_bond_publ_flag
Yb1 O1 2.280(7) . ?
Yb1 O1 2.280(7) 4_575 ?
Yb1 O17 2.317(10) . ?
Yb1 O3 2.318(7) 4_575 ?
Yb1 O3 2.318(7) . ?
Yb1 O15 2.351(9) . ?
Yb1 O16 2.353(8) . ?
Yb1 O16 2.353(8) 4_575 ?
Yb2 O28 2.278(8) . ?
Yb2 O18 2.277(11) . ?
Yb2 O29 2.298(8) . ?
Yb2 O26 2.324(9) . ?
Yb2 O25 2.331(9) . ?
Yb2 O27 2.351(9) . ?
Yb2 O23 2.359(9) . ?
Yb2 O22 2.423(8) . ?
Yb3 O30 2.253(12) . ?
Yb3 O38 2.304(12) . ?
Yb3 O43 2.34(3) . ?
Yb3 O32 2.521(13) . ?
Yb3 O42 2.74(2) . ?
Yb3 O41 2.986(17) . ?
Yb4 O58 2.184(16) . ?
Yb4 O56 2.228(15) . ?
Yb4 O53 2.310(11) . ?
Yb4 O52 2.309(13) . ?
Yb4 O57 2.347(17) . ?
Yb4 O59 2.355(16) . ?
Yb4 O55 2.389(14) . ?
Re1 O18 1.738(12) . ?
Re1 O21 1.763(10) . ?
Re1 O20 1.77(3) . ?
Re1 O19 1.79(2) . ?
Re2 O39 1.72(3) . ?
Re2 O40 1.749(10) . ?
Re2 O38 1.793(10) . ?
Re3 O62 1.626(17) . ?
Re3 O60 1.67(2) . ?
Re3 O61 1.701(13) . ?
Re3 O63 1.820(14) . ?
Re4 O66 1.727(9) . ?
Re4 O67 1.734(10) . ?
Re4 O65 1.733(9) . ?
Re4 O64 1.748(10) . ?
Re5 O69 1.680(12) . ?
Re5 O70 1.693(15) . ?
Re5 O71 1.71(2) . ?
Re5 O68 1.72(3) . ?
Re6 O73 1.686(12) . ?
Re6 O74 1.695(9) . ?
Re6 O72 1.706(9) . ?
Re6 O75 1.710(9) . ?
Re7 O77 1.709(10) . ?
Re7 O78 1.716(8) . ?
Re7 O76 1.726(9) . ?
Re7 O79 1.738(8) . ?
O1 C1 1.259(12) . ?
O2 C4 1.225(12) . ?
O3 C7 1.222(12) . ?
O4 C10 1.241(12) . ?
O5 C13 1.209(12) . ?
O6 C16 1.233(12) . ?
O7 C19 1.239(15) . ?
O8 C22 1.214(12) . ?
O9 C25 1.176(17) . ?
O10 C28 1.209(14) . ?
O11 C31 1.274(16) . ?
O12 C34 1.259(15) . ?
O13 C37 1.243(14) . ?
O14 C40 1.248(13) . ?
O22 N29 1.257(11) . ?
O23 N29 1.303(11) . ?
O24 N29 1.224(11) . ?
O30 C43 1.248(19) . ?
O30 Yb3 2.253(12) 4_565 ?
O31 C45 1.243(19) . ?
O32 C48 1.249(14) . ?
O33 C51 1.263(15) . ?
O34 C54 1.233(18) . ?
O35 C57 1.224(13) . ?
O36 C60 1.200(12) . ?
O37 C63 1.251(13) . ?
O38 Yb3 2.304(12) 4_565 ?
O41 Yb3 2.986(17) 4_565 ?
O42 Yb3 2.74(2) 4_565 ?
O44 C66 1.18(2) . ?
O45 C68 1.27(2) . ?
O46 C71 1.224(12) . ?
O47 C74 1.185(14) . ?
O48 C77 1.220(11) . ?
O49 C80 1.175(12) . ?
O50 C83 1.243(11) . ?
O51 C86 1.227(14) . ?
O54 O54 1.31(4) 4_565 ?
O55 O55 1.48(3) 4_565 ?
O55 O56 1.56(2) . ?
O56 O57 1.13(2) . ?
O58 O59 1.42(2) . ?
O59 O59 1.80(4) 4_565 ?
O91 O91 0.94(4) 4_565 ?
O92 O92 0.88(4) 4_565 ?
O93 O94 1.50(3) . ?
N1 C1 1.349(15) . ?
N1 C3 1.422(14) . ?
N1 C41 1.493(14) . ?
N2 C1 1.347(14) . ?
N2 C2 1.452(15) . ?
N2 C5 1.463(14) . ?
N3 C4 1.343(15) . ?
N3 C2 1.437(15) . ?
N3 C6 1.479(15) . ?
N4 C4 1.376(14) . ?
N4 C42 1.440(15) . ?
N4 C3 1.444(15) . ?
N5 C7 1.341(14) . ?
N5 C9 1.456(15) . ?
N5 C5 1.464(14) . ?
N6 C7 1.358(15) . ?
N6 C11 1.445(14) . ?
N6 C8 1.465(14) . ?
N7 C10 1.346(15) . ?
N7 C8 1.421(15) . ?
N7 C12 1.431(14) . ?
N8 C10 1.379(15) . ?
N8 C6 1.411(15) . ?
N8 C9 1.418(16) . ?
N9 C15 1.414(14) . ?
N9 C13 1.416(15) . ?
N9 C11 1.412(15) . ?
N10 C13 1.329(16) . ?
N10 C14 1.444(13) . ?
N10 C17 1.473(14) . ?
N11 C16 1.337(14) . ?
N11 C14 1.442(15) . ?
N11 C18 1.464(15) . ?
N12 C16 1.378(15) . ?
N12 C12 1.449(14) . ?
N12 C15 1.452(14) . ?
N13 C19 1.362(16) . ?
N13 C17 1.407(16) . ?
N13 C21 1.461(15) . ?
N14 C19 1.319(19) . ?
N14 C23 1.450(16) . ?
N14 C20 1.508(18) . ?
N15 C22 1.361(14) . ?
N15 C24 1.436(17) . ?
N15 C20 1.456(17) . ?
N16 C22 1.354(15) . ?
N16 C21 1.419(15) . ?
N16 C18 1.419(15) . ?
N17 C25 1.374(18) . ?
N17 C27 1.44(2) . ?
N17 C23 1.463(17) . ?
N18 C25 1.393(17) . ?
N18 C29 1.402(17) . ?
N18 C26 1.456(18) . ?
N19 C28 1.402(16) . ?
N19 C26 1.432(17) . ?
N19 C30 1.447(17) . ?
N20 C28 1.357(18) . ?
N20 C27 1.432(18) . ?
N20 C24 1.456(17) . ?
N21 C31 1.339(19) . ?
N21 C33 1.390(18) . ?
N21 C29 1.410(18) . ?
N22 C31 1.319(19) . ?
N22 C35 1.447(17) . ?
N22 C32 1.450(16) . ?
N23 C34 1.376(18) . ?
N23 C32 1.408(17) . ?
N23 C36 1.417(16) . ?
N24 C34 1.38(2) . ?
N24 C30 1.431(18) . ?
N24 C33 1.472(17) . ?
N25 C37 1.351(16) . ?
N25 C39 1.386(17) . ?
N25 C35 1.463(15) . ?
N26 C41 1.383(14) . ?
N26 C37 1.398(15) . ?
N26 C38 1.445(15) . ?
N27 C40 1.361(16) . ?
N27 C38 1.455(15) . ?
N27 C42 1.462(15) . ?
N28 C40 1.347(15) . ?
N28 C36 1.484(16) . ?
N28 C39 1.485(17) . ?
N30 C43 1.319(15) . ?
N30 C44 1.404(12) . ?
N30 C46 1.435(9) . ?
N31 C45 1.371(15) . ?
N31 C47 1.408(18) . ?
N31 C44 1.426(14) . ?
N32 C48 1.35(2) . ?
N32 C46 1.408(19) . ?
N32 C50 1.546(18) . ?
N33 C48 1.36(2) . ?
N33 C49 1.426(17) . ?
N33 C52 1.433(19) . ?
N34 C53 1.403(17) . ?
N34 C51 1.409(17) . ?
N34 C49 1.426(17) . ?
N35 C51 1.336(17) . ?
N35 C50 1.387(17) . ?
N35 C47 1.424(16) . ?
N36 C54 1.387(19) . ?
N36 C52 1.461(18) . ?
N36 C56 1.48(2) . ?
N37 C54 1.359(18) . ?
N37 C55 1.444(18) . ?
N37 C58 1.449(17) . ?
N38 C57 1.316(17) . ?
N38 C59 1.410(18) . ?
N38 C55 1.510(17) . ?
N39 C56 1.411(16) . ?
N39 C53 1.412(17) . ?
N39 C57 1.420(19) . ?
N40 C60 1.386(17) . ?
N40 C58 1.440(17) . ?
N40 C62 1.460(16) . ?
N41 C60 1.385(16) . ?
N41 C61 1.406(16) . ?
N41 C64 1.445(15) . ?
N42 C63 1.372(16) . ?
N42 C61 1.421(16) . ?
N42 C65 1.453(14) . ?
N43 C63 1.352(16) . ?
N43 C62 1.418(16) . ?
N43 C59 1.448(17) . ?
N44 C66 1.392(16) . ?
N44 C67 1.416(17) . ?
N44 C69 1.444(18) . ?
N45 C68 1.367(16) . ?
N45 C70 1.448(19) . ?
N45 C67 1.445(17) . ?
N46 C69 1.438(17) . ?
N46 C71 1.435(16) . ?
N46 C73 1.483(18) . ?
N47 C71 1.321(16) . ?
N47 C72 1.416(15) . ?
N47 C75 1.442(16) . ?
N48 C74 1.413(17) . ?
N48 C72 1.436(17) . ?
N48 C76 1.478(17) . ?
N49 C74 1.380(16) . ?
N49 C73 1.404(19) . ?
N49 C70 1.416(17) . ?
N50 C77 1.326(14) . ?
N50 C79 1.435(15) . ?
N50 C75 1.485(15) . ?
N51 C77 1.378(14) . ?
N51 C81 1.455(15) . ?
N51 C78 1.475(14) . ?
N52 C80 1.385(14) . ?
N52 C78 1.427(15) . ?
N52 C82 1.462(14) . ?
N53 C80 1.381(15) . ?
N53 C76 1.403(15) . ?
N53 C79 1.476(16) . ?
N54 C83 1.340(15) . ?
N54 C81 1.443(15) . ?
N54 C85 1.452(14) . ?
N55 C83 1.360(15) . ?
N55 C84 1.423(15) . ?
N55 C87 1.463(13) . ?
N56 C86 1.417(15) . ?
N56 C88 1.450(14) . ?
N56 C84 1.447(14) . ?
N57 C86 1.348(17) . ?
N57 C82 1.419(16) . ?
N57 C85 1.466(15) . ?
C2 C3 1.563(15) . ?
C2 H2 0.9800 . ?
C3 H3 0.9800 . ?
C5 H5A 0.9700 . ?
C5 H5B 0.9700 . ?
C6 H6A 0.9700 . ?
C6 H6B 0.9700 . ?
C8 C9 1.542(16) . ?
C8 H8 0.9800 . ?
C9 H9 0.9800 . ?
C11 H11A 0.9700 . ?
C11 H11B 0.9700 . ?
C12 H12A 0.9700 . ?
C12 H12B 0.9700 . ?
C14 C15 1.589(16) . ?
C14 H14 0.9800 . ?
C15 H15 0.9800 . ?
C17 H17A 0.9700 . ?
C17 H17B 0.9700 . ?
C18 H18A 0.9700 . ?
C18 H18B 0.9700 . ?
C20 C21 1.529(16) . ?
C20 H20 0.9800 . ?
C21 H21 0.9800 . ?
C23 H23A 0.9700 . ?
C23 H23B 0.9700 . ?
C24 H24A 0.9700 . ?
C24 H24B 0.9700 . ?
C26 C27 1.605(18) . ?
C26 H26 0.9800 . ?
C27 H27 0.9800 . ?
C29 H29A 0.9700 . ?
C29 H29B 0.9700 . ?
C30 H30A 0.9700 . ?
C30 H30B 0.9700 . ?
C32 C33 1.600(19) . ?
C32 H32 0.9800 . ?
C33 H33 0.9800 . ?
C35 H35A 0.9700 . ?
C35 H35B 0.9700 . ?
C36 H36A 0.9700 . ?
C36 H36B 0.9700 . ?
C38 C39 1.560(16) . ?
C38 H38 0.9800 . ?
C39 H39 0.9800 . ?
C41 H41A 0.9700 . ?
C41 H41B 0.9700 . ?
C42 H42A 0.9700 . ?
C42 H42B 0.9700 . ?
C43 N30 1.319(15) 4_565 ?
C44 C44 1.59(5) 4_565 ?
C44 H44 0.9800 . ?
C45 N31 1.371(15) 4_565 ?
C46 H46A 0.9700 . ?
C46 H46B 0.9700 . ?
C47 H47A 0.9700 . ?
C47 H47B 0.9700 . ?
C49 C50 1.56(2) . ?
C49 H49 0.9800 . ?
C50 H50 0.9800 . ?
C52 H52A 0.9700 . ?
C52 H52B 0.9700 . ?
C53 H53A 0.9700 . ?
C53 H53B 0.9700 . ?
C55 C56 1.49(2) . ?
C55 H55 0.9800 . ?
C56 H56 0.9800 . ?
C58 H58A 0.9700 . ?
C58 H58B 0.9700 . ?
C59 H59A 0.9700 . ?
C59 H59B 0.9700 . ?
C61 C62 1.60(2) . ?
C61 H61 0.9800 . ?
C62 H62 0.9800 . ?
C64 N41 1.445(15) 4_565 ?
C64 H64A 0.9700 . ?
C64 H64B 0.9700 . ?
C65 N42 1.453(14) 4_565 ?
C65 H65A 0.9700 . ?
C65 H65B 0.9700 . ?
C66 N44 1.392(16) 4_565 ?
C67 C67 1.56(3) 4_565 ?
C67 H67 0.9800 . ?
C68 N45 1.367(16) 4_565 ?
C69 H69A 0.9700 . ?
C69 H69B 0.9700 . ?
C70 H70A 0.9700 . ?
C70 H70B 0.9700 . ?
C72 C73 1.600(17) . ?
C72 H72 0.9800 . ?
C73 H73 0.9800 . ?
C75 H75A 0.9700 . ?
C75 H75B 0.9700 . ?
C76 H76A 0.9700 . ?
C76 H76B 0.9700 . ?
C78 C79 1.570(17) . ?
C78 H78 0.9800 . ?
C79 H79 0.9800 . ?
C81 H81A 0.9700 . ?
C81 H81B 0.9700 . ?
C82 H82A 0.9700 . ?
C82 H82B 0.9700 . ?
C84 C85 1.589(16) . ?
C84 H84 0.9800 . ?
C85 H85 0.9800 . ?
C87 N55 1.463(13) 4_565 ?
C87 H87A 0.9700 . ?
C87 H87B 0.9700 . ?
C88 N56 1.450(14) 4_565 ?
C88 H88A 0.9700 . ?
C88 H88B 0.9700 . ?
